data_4026121
loop_
_publ_author_name
'Anilkumar Bandela'
'Jugun Prakash Chinta'
'Vijaya Kumar Hinge'
'Amol G. Dikundwar'
'Tayur N. Guru Row'
'Chebrolu P. Rao'

_publ_contact_author_address
; 
 Department of Chemistry 
 Indian Institute of Technology Bombay, 
 Powai, Mumbai 400076, 
 India
;
_publ_contact_author_email cprao@iitb.ac.in
_publ_contact_author_fax '(91) 22 2572 3480'
_publ_contact_author_name
; 
 'Prof. Chebrolu P. Rao'
;
_publ_contact_author_phone '(91) 22 2576 7162'
_publ_section_title
;
 Recognition of Polycyclic Aromatic Hydrocarbons and Their Derivatives by
 the 1,3-Dinaphthalimide Conjugate of Calix[4]arene: Emission, Absorption,
 Crystal Structures, and Computational Studies
;
_journal_name_full 'Journal of Organic Chemistry'
_journal_page_first 1742
_journal_page_last 1750
_journal_paper_doi 10.1021/jo1023409
_journal_volume 76
_journal_year 2011
_chemical_compound_source 'see text'
_chemical_formula_moiety '2(C72 H74 N2 O8), 3(C11 H8 O)'
_chemical_formula_sum 'C177 H172 N4 O19'
_chemical_formula_weight 2659.20
_chemical_name_systematic ?
_space_group_IT_number 2
_symmetry_cell_setting triclinic
_symmetry_Int_Tables_number 2
_symmetry_space_group_name_Hall '-P 1'
_symmetry_space_group_name_H-M 'P -1'
_atom_sites_solution_hydrogens geom
_atom_sites_solution_primary direct
_atom_sites_solution_secondary difmap
_audit_creation_date 'Apr 25 23:04:46 2010'
_audit_creation_method 'PLATON <TABLE ACC> option'
_cell_angle_alpha 102.014(4)
_cell_angle_beta 90.127(4)
_cell_angle_gamma 96.242(3)
_cell_formula_units_Z 2
_cell_length_a 15.5468(6)
_cell_length_b 20.2073(9)
_cell_length_c 24.3136(12)
_cell_measurement_reflns_used 26079
_cell_measurement_temperature 293(1)
_cell_measurement_theta_max 25.00
_cell_measurement_theta_min 3.2
_cell_volume 7424.3(6)
_computing_cell_refinement 'CrysAlisPro CCD (Oxford Diffraction, 2009)'
_computing_data_collection 'CrysAlisPro CCD (Oxford Diffraction, 2009)'
_computing_data_reduction 'CrysAlisPro RED (Oxford Diffraction, 2009)'
_computing_molecular_graphics 'Ortep-3 (Farrugia, 1997) and CAMERON (Watkin et al., 1993)'
_computing_publication_material 'WinGX (Farrugia, 1999)'
_computing_structure_refinement 'SHELXH (Olex2)'
_computing_structure_solution 'SHELXS97  (Sheldrick, 2008)'
_diffrn_ambient_temperature 293(1)
_diffrn_measured_fraction_theta_full 0.998
_diffrn_measured_fraction_theta_max 0.998
_diffrn_measurement_device_type 'Oxford Xcalibur,Eos(Nova) CCD detector'
_diffrn_measurement_method '\f and \w scans'
_diffrn_radiation_monochromator graphite
_diffrn_radiation_probe x-ray
_diffrn_radiation_source 'Enhance (Mo) X-ray Source'
_diffrn_radiation_type MoK\a
_diffrn_radiation_wavelength 0.71073
_diffrn_reflns_av_R_equivalents 0.2619
_diffrn_reflns_av_sigmaI/netI 0.3900
_diffrn_reflns_limit_h_max 18
_diffrn_reflns_limit_h_min -18
_diffrn_reflns_limit_k_max 24
_diffrn_reflns_limit_k_min -24
_diffrn_reflns_limit_l_max 28
_diffrn_reflns_limit_l_min -28
_diffrn_reflns_number 139422
_diffrn_reflns_reduction_process
;
;
_diffrn_reflns_theta_full 25.00
_diffrn_reflns_theta_max 25.00
_diffrn_reflns_theta_min 3.24
_exptl_absorpt_coefficient_mu 0.076
_exptl_absorpt_correction_T_max 0.9849
_exptl_absorpt_correction_T_min 0.9774
_exptl_absorpt_correction_type multi-scan
_exptl_absorpt_process_details 'CrysAlis RED (Oxford Diffraction,2009)'
_exptl_crystal_colour ' colourless'
_exptl_crystal_density_diffrn 1.189
_exptl_crystal_density_method 'Not Measured'
_exptl_crystal_description ' block'
_exptl_crystal_F_000 2828
_exptl_crystal_size_max 0.30
_exptl_crystal_size_mid 0.20
_exptl_crystal_size_min 0.20
_refine_diff_density_max 0.390
_refine_diff_density_min -0.398
_refine_diff_density_rms 0.066
_refine_ls_extinction_method none
_refine_ls_goodness_of_fit_ref 0.877
_refine_ls_hydrogen_treatment constr
_refine_ls_matrix_type full
_refine_ls_number_parameters 1769
_refine_ls_number_reflns 26079
_refine_ls_number_restraints 0
_refine_ls_restrained_S_all 0.877
_refine_ls_R_factor_all 0.3520
_refine_ls_R_factor_gt 0.1118
_refine_ls_shift/su_max 0.004
_refine_ls_shift/su_mean 0.000
_refine_ls_structure_factor_coef Fsqd
_refine_ls_weighting_details 'calc w=1/[\s^2^(Fo^2^)+(0.1220P)^2^+0.0000P] where P=(Fo^2^+2Fc^2^)/3'
_refine_ls_weighting_scheme calc
_refine_ls_wR_factor_gt 0.2667
_refine_ls_wR_factor_ref 0.3250
_reflns_number_gt 5900
_reflns_number_total 26079
_reflns_threshold_expression >2sigma(I)
_cod_data_source_file jo1023409_si_003.cif
_cod_data_source_block aib300
_cod_database_code 4026121

loop_
_symmetry_equiv_pos_site_id
_symmetry_equiv_pos_as_xyz
1 x,y,z
2 -x,-y,-z

loop_
_atom_site_label
_atom_site_type_symbol
_atom_site_fract_x
_atom_site_fract_y
_atom_site_fract_z
_atom_site_U_iso_or_equiv
_atom_site_adp_type
_atom_site_occupancy
_atom_site_symmetry_multiplicity
_atom_site_calc_flag
_atom_site_refinement_flags
C1 C 0.5562(5) 0.1271(4) 0.7595(4) 0.067(3) Uani 1 1 d .
H1B H 0.5044 0.1492 0.7694 0.080 Uiso 1 1 calc R
H1A H 0.5635 0.1224 0.7193 0.080 Uiso 1 1 calc R
C2 C 0.6351(5) 0.1724(4) 0.7910(4) 0.051(2) Uani 1 1 d .
C3 C 0.6350(6) 0.1928(4) 0.8475(4) 0.060(3) Uani 1 1 d .
H3 H 0.5850 0.1816 0.8660 0.072 Uiso 1 1 calc R
C4 C 0.7039(7) 0.2289(5) 0.8789(4) 0.060(3) Uani 1 1 d .
C5 C 0.7772(6) 0.2458(4) 0.8505(4) 0.066(3) Uani 1 1 d .
H5 H 0.8246 0.2715 0.8708 0.080 Uiso 1 1 calc R
C6 C 0.7823(5) 0.2250(4) 0.7909(4) 0.047(2) Uani 1 1 d .
C7 C 0.7082(6) 0.1882(4) 0.7629(4) 0.051(2) Uani 1 1 d .
C8 C 0.8653(5) 0.2391(4) 0.7631(4) 0.059(2) Uani 1 1 d .
H8B H 0.8867 0.2869 0.7750 0.071 Uiso 1 1 calc R
H8A H 0.8558 0.2292 0.7227 0.071 Uiso 1 1 calc R
C9 C 0.9311(5) 0.1963(5) 0.7781(4) 0.059(3) Uani 1 1 d .
C10 C 0.9962(6) 0.2202(5) 0.8175(4) 0.060(3) Uani 1 1 d .
H10S H 1.0014 0.2665 0.8335 0.072 Uiso 1 1 calc R
C11 C 1.0553(6) 0.1825(5) 0.8361(4) 0.062(3) Uani 1 1 d .
C12 C 1.0477(5) 0.1135(5) 0.8096(4) 0.059(3) Uani 1 1 d .
H12G H 1.0876 0.0860 0.8185 0.071 Uiso 1 1 calc R
C13 C 0.9817(5) 0.0853(4) 0.7704(4) 0.047(2) Uani 1 1 d .
C14 C 0.9248(5) 0.1264(5) 0.7549(3) 0.042(2) Uani 1 1 d .
C15 C 0.9667(5) 0.0103(4) 0.7509(4) 0.067(3) Uani 1 1 d .
H15I H 1.0186 -0.0095 0.7582 0.080 Uiso 1 1 calc R
H15H H 0.9550 -0.0007 0.7107 0.080 Uiso 1 1 calc R
C16 C 0.8911(5) -0.0205(4) 0.7805(4) 0.045(2) Uani 1 1 d .
C17 C 0.8926(5) -0.0055(4) 0.8386(4) 0.055(2) Uani 1 1 d .
H17 H 0.9428 0.0173 0.8575 0.067 Uiso 1 1 calc R
C18 C 0.8232(6) -0.0228(4) 0.8699(4) 0.056(2) Uani 1 1 d .
C19 C 0.7499(6) -0.0571(4) 0.8393(4) 0.056(2) Uani 1 1 d .
H19 H 0.7021 -0.0699 0.8593 0.067 Uiso 1 1 calc R
C20 C 0.7435(5) -0.0729(4) 0.7823(4) 0.047(2) Uani 1 1 d .
C21 C 0.8170(6) -0.0562(4) 0.7523(4) 0.046(2) Uani 1 1 d .
C22 C 0.6579(5) -0.1028(4) 0.7522(4) 0.061(3) Uani 1 1 d .
H22B H 0.6387 -0.1463 0.7616 0.074 Uiso 1 1 calc R
H22A H 0.6644 -0.1099 0.7118 0.074 Uiso 1 1 calc R
C23 C 0.5915(5) -0.0517(5) 0.7715(4) 0.056(2) Uani 1 1 d .
C24 C 0.5289(6) -0.0659(4) 0.8084(4) 0.068(3) Uani 1 1 d .
H24 H 0.5229 -0.1081 0.8184 0.082 Uiso 1 1 calc R
C25 C 0.4732(5) -0.0165(5) 0.8315(4) 0.063(3) Uani 1 1 d .
C26 C 0.4837(5) 0.0441(5) 0.8126(4) 0.065(3) Uani 1 1 d .
H26 H 0.4481 0.0774 0.8267 0.078 Uiso 1 1 calc R
C27 C 0.5450(5) 0.0573(4) 0.7735(4) 0.047(2) Uani 1 1 d .
C28 C 0.5964(5) 0.0091(5) 0.7524(3) 0.044(2) Uani 1 1 d .
C29 C 0.7033(7) 0.2541(5) 0.9430(5) 0.084(3) Uani 1 1 d .
C30 C 0.6404(8) 0.2079(6) 0.9714(5) 0.138(5) Uani 1 1 d .
H30A H 0.5849 0.2004 0.9524 0.207 Uiso 1 1 calc R
H30C H 0.6344 0.2294 1.0101 0.207 Uiso 1 1 calc R
H30B H 0.6627 0.1650 0.9694 0.207 Uiso 1 1 calc R
C31 C 0.6769(8) 0.3260(5) 0.9582(5) 0.158(5) Uani 1 1 d .
H31B H 0.7114 0.3548 0.9380 0.238 Uiso 1 1 calc R
H31C H 0.6859 0.3434 0.9979 0.238 Uiso 1 1 calc R
H31A H 0.6169 0.3251 0.9485 0.238 Uiso 1 1 calc R
C32 C 0.7924(8) 0.2551(7) 0.9720(5) 0.171(6) Uani 1 1 d .
H32B H 0.8006 0.2098 0.9759 0.257 Uiso 1 1 calc R
H32C H 0.7944 0.2847 1.0085 0.257 Uiso 1 1 calc R
H32A H 0.8374 0.2713 0.9495 0.257 Uiso 1 1 calc R
C33 C 1.1255(7) 0.2122(7) 0.8822(5) 0.100(4) Uani 1 1 d .
C34 C 1.0978(9) 0.1931(10) 0.9357(6) 0.271(12) Uani 1 1 d .
H34B H 1.0594 0.2242 0.9543 0.406 Uiso 1 1 calc R
H34C H 1.1477 0.1950 0.9596 0.406 Uiso 1 1 calc R
H34A H 1.0685 0.1477 0.9279 0.406 Uiso 1 1 calc R
C35 C 1.1405(8) 0.2886(7) 0.8919(6) 0.180(7) Uani 1 1 d .
H35A H 1.1288 0.3028 0.8576 0.270 Uiso 1 1 calc R
H35C H 1.1996 0.3037 0.9039 0.270 Uiso 1 1 calc R
H35B H 1.1027 0.3081 0.9205 0.270 Uiso 1 1 calc R
C36 C 1.2110(8) 0.1916(7) 0.8635(6) 0.175(6) Uani 1 1 d .
H36B H 1.2094 0.1430 0.8580 0.263 Uiso 1 1 calc R
H36C H 1.2545 0.2130 0.8916 0.263 Uiso 1 1 calc R
H36A H 1.2246 0.2053 0.8287 0.263 Uiso 1 1 calc R
C37 C 0.8257(7) -0.0065(6) 0.9339(4) 0.079(3) Uani 1 1 d .
C38 C 0.8223(12) -0.0681(8) 0.9584(6) 0.227(9) Uani 1 1 d .
H38A H 0.8206 -0.1079 0.9287 0.340 Uiso 1 1 calc R
H38B H 0.7713 -0.0711 0.9804 0.340 Uiso 1 1 calc R
H38C H 0.8727 -0.0652 0.9820 0.340 Uiso 1 1 calc R
C39 C 0.7458(10) 0.0253(9) 0.9547(5) 0.251(10) Uani 1 1 d .
H39B H 0.7516 0.0719 0.9509 0.376 Uiso 1 1 calc R
H39C H 0.7383 0.0233 0.9935 0.376 Uiso 1 1 calc R
H39A H 0.6963 0.0009 0.9329 0.376 Uiso 1 1 calc R
C40 C 0.9014(9) 0.0337(9) 0.9600(5) 0.247(11) Uani 1 1 d .
H40B H 0.9501 0.0246 0.9365 0.370 Uiso 1 1 calc R
H40C H 0.9117 0.0227 0.9958 0.370 Uiso 1 1 calc R
H40A H 0.8935 0.0811 0.9654 0.370 Uiso 1 1 calc R
C41 C 0.4055(7) -0.0289(7) 0.8748(5) 0.095(4) Uani 1 1 d .
C42 C 0.3276(9) 0.0010(8) 0.8719(7) 0.227(10) Uani 1 1 d .
H42B H 0.3355 0.0476 0.8920 0.340 Uiso 1 1 calc R
H42C H 0.2819 -0.0236 0.8884 0.340 Uiso 1 1 calc R
H42A H 0.3127 -0.0006 0.8332 0.340 Uiso 1 1 calc R
C43 C 0.4451(10) -0.0139(14) 0.9293(6) 0.338(17) Uani 1 1 d .
H43B H 0.5066 -0.0137 0.9260 0.507 Uiso 1 1 calc R
H43C H 0.4234 -0.0480 0.9496 0.507 Uiso 1 1 calc R
H43A H 0.4320 0.0299 0.9491 0.507 Uiso 1 1 calc R
C44 C 0.3728(10) -0.1054(8) 0.8637(8) 0.244(11) Uani 1 1 d .
H44A H 0.3222 -0.1143 0.8394 0.367 Uiso 1 1 calc R
H44C H 0.3586 -0.1183 0.8987 0.367 Uiso 1 1 calc R
H44B H 0.4172 -0.1313 0.8460 0.367 Uiso 1 1 calc R
O1 O 0.7154(3) 0.1629(2) 0.7051(3) 0.0573(16) Uani 1 1 d .
O2 O 0.8643(3) 0.0946(3) 0.7149(2) 0.0608(16) Uani 1 1 d .
H2 H 0.8305 0.1215 0.7101 0.091 Uiso 1 1 calc R
O3 O 0.8137(3) -0.0729(3) 0.6946(3) 0.0577(16) Uani 1 1 d .
O4 O 0.6574(3) 0.0219(3) 0.7146(2) 0.0577(15) Uani 1 1 d .
H4 H 0.7021 0.0408 0.7315 0.087 Uiso 1 1 calc R
C45 C 0.6856(5) 0.2036(4) 0.6696(4) 0.062(3) Uani 1 1 d .
H45B H 0.7228 0.2463 0.6749 0.074 Uiso 1 1 calc R
H45A H 0.6275 0.2138 0.6799 0.074 Uiso 1 1 calc R
C46 C 0.6849(5) 0.1695(4) 0.6112(4) 0.060(2) Uani 1 1 d .
H46B H 0.7432 0.1597 0.6011 0.072 Uiso 1 1 calc R
H46A H 0.6674 0.1998 0.5882 0.072 Uiso 1 1 calc R
N1 N 0.6272(5) 0.1063(4) 0.5987(3) 0.0546(19) Uani 1 1 d .
C47 C 0.5413(7) 0.1093(6) 0.5906(4) 0.060(3) Uani 1 1 d .
O5 O 0.5143(4) 0.1653(3) 0.5960(3) 0.089(2) Uani 1 1 d .
C48 C 0.4833(7) 0.0468(5) 0.5779(4) 0.064(3) Uani 1 1 d .
C49 C 0.3996(8) 0.0489(6) 0.5682(4) 0.094(4) Uani 1 1 d .
H49 H 0.3790 0.0910 0.5717 0.113 Uiso 1 1 calc R
C50 C 0.3399(9) -0.0114(10) 0.5526(6) 0.131(6) Uani 1 1 d .
H50 H 0.2816 -0.0087 0.5461 0.157 Uiso 1 1 calc R
C51 C 0.3710(9) -0.0727(9) 0.5474(5) 0.114(5) Uani 1 1 d .
H51 H 0.3327 -0.1122 0.5375 0.137 Uiso 1 1 calc R
C52 C 0.4606(9) -0.0784(6) 0.5566(4) 0.080(3) Uani 1 1 d .
C53 C 0.5011(11) -0.1402(6) 0.5534(5) 0.117(5) Uani 1 1 d .
H53 H 0.4665 -0.1817 0.5448 0.141 Uiso 1 1 calc R
C54 C 0.5860(10) -0.1405(6) 0.5620(5) 0.107(4) Uani 1 1 d .
H54 H 0.6088 -0.1819 0.5586 0.129 Uiso 1 1 calc R
C55 C 0.6400(7) -0.0809(6) 0.5758(4) 0.095(4) Uani 1 1 d .
H55 H 0.6988 -0.0817 0.5824 0.114 Uiso 1 1 calc R
C56 C 0.6068(7) -0.0204(5) 0.5799(4) 0.070(3) Uani 1 1 d .
C57 C 0.6654(7) 0.0443(5) 0.5919(4) 0.073(3) Uani 1 1 d .
C58 C 0.5179(7) -0.0176(6) 0.5701(4) 0.071(3) Uani 1 1 d .
O6 O 0.7446(4) 0.0448(3) 0.5941(3) 0.103(3) Uani 1 1 d .
C59 C 0.8653(6) -0.1269(4) 0.6721(4) 0.072(3) Uani 1 1 d .
H59A H 0.8488 -0.1656 0.6891 0.086 Uiso 1 1 calc R
H59B H 0.9259 -0.1115 0.6816 0.086 Uiso 1 1 calc R
C60 C 0.8540(6) -0.1485(5) 0.6096(4) 0.072(3) Uani 1 1 d .
H60A H 0.7949 -0.1683 0.5997 0.087 Uiso 1 1 calc R
H60B H 0.8662 -0.1095 0.5922 0.087 Uiso 1 1 calc R
N2 N 0.9135(5) -0.1985(5) 0.5898(3) 0.059(2) Uani 1 1 d .
C61 C 0.9952(8) -0.1733(5) 0.5731(4) 0.073(3) Uani 1 1 d .
C62 C 1.0569(7) -0.2235(6) 0.5529(4) 0.077(3) Uani 1 1 d .
C63 C 1.1361(8) -0.2018(6) 0.5351(4) 0.092(3) Uani 1 1 d .
H63 H 1.1492 -0.1564 0.5330 0.110 Uiso 1 1 calc R
C64 C 1.1978(7) -0.2475(8) 0.5200(4) 0.100(4) Uani 1 1 d .
H64 H 1.2511 -0.2332 0.5066 0.120 Uiso 1 1 calc R
C65 C 1.1782(8) -0.3135(7) 0.5252(4) 0.098(4) Uani 1 1 d .
H65 H 1.2199 -0.3433 0.5155 0.118 Uiso 1 1 calc R
C66 C 1.0986(7) -0.3389(7) 0.5443(4) 0.071(3) Uani 1 1 d .
C67 C 1.0762(9) -0.4055(7) 0.5510(5) 0.103(4) Uani 1 1 d .
H67 H 1.1153 -0.4373 0.5403 0.123 Uiso 1 1 calc R
C68 C 0.9991(10) -0.4256(6) 0.5726(5) 0.108(4) Uani 1 1 d .
H68 H 0.9865 -0.4691 0.5797 0.129 Uiso 1 1 calc R
C69 C 0.9404(7) -0.3774(6) 0.5835(4) 0.087(3) Uani 1 1 d .
H69 H 0.8862 -0.3912 0.5960 0.104 Uiso 1 1 calc R
C70 C 0.9556(6) -0.3126(5) 0.5775(4) 0.061(3) Uani 1 1 d .
C71 C 0.8916(8) -0.2660(6) 0.5929(4) 0.071(3) Uani 1 1 d .
C72 C 1.0385(7) -0.2923(6) 0.5567(4) 0.069(3) Uani 1 1 d .
O7 O 1.0121(4) -0.1127(4) 0.5731(3) 0.104(2) Uani 1 1 d .
O8 O 0.8180(4) -0.2811(3) 0.6092(3) 0.094(2) Uani 1 1 d .
C73 C 0.5206(5) 0.5633(4) 0.7493(4) 0.063(3) Uani 1 1 d .
H73B H 0.4606 0.5698 0.7570 0.076 Uiso 1 1 calc R
H73A H 0.5278 0.5580 0.7090 0.076 Uiso 1 1 calc R
C74 C 0.5774(5) 0.6262(4) 0.7790(4) 0.038(2) Uani 1 1 d .
C75 C 0.5699(5) 0.6497(4) 0.8353(4) 0.054(2) Uani 1 1 d .
H75 H 0.5268 0.6277 0.8537 0.065 Uiso 1 1 calc R
C76 C 0.6220(5) 0.7042(4) 0.8671(4) 0.049(2) Uani 1 1 d .
C77 C 0.6875(5) 0.7353(4) 0.8395(4) 0.053(2) Uani 1 1 d .
H77 H 0.7245 0.7711 0.8602 0.063 Uiso 1 1 calc R
C78 C 0.7000(5) 0.7154(4) 0.7825(4) 0.037(2) Uani 1 1 d .
C79 C 0.6407(5) 0.6622(4) 0.7537(4) 0.043(2) Uani 1 1 d .
C80 C 0.7728(4) 0.7474(4) 0.7523(3) 0.048(2) Uani 1 1 d .
H80B H 0.7755 0.7966 0.7634 0.058 Uiso 1 1 calc R
H80A H 0.7610 0.7347 0.7120 0.058 Uiso 1 1 calc R
C81 C 0.8599(5) 0.7252(4) 0.7654(3) 0.038(2) Uani 1 1 d .
C82 C 0.9168(5) 0.7683(4) 0.8020(4) 0.052(2) Uani 1 1 d .
H82 H 0.9024 0.8117 0.8172 0.062 Uiso 1 1 calc R
C83 C 0.9973(5) 0.7500(5) 0.8181(4) 0.056(2) Uani 1 1 d .
C84 C 1.0128(5) 0.6845(5) 0.7947(4) 0.056(2) Uani 1 1 d .
H84 H 1.0645 0.6702 0.8045 0.068 Uiso 1 1 calc R
C85 C 0.9566(5) 0.6386(4) 0.7577(4) 0.046(2) Uani 1 1 d .
C86 C 0.8799(5) 0.6602(4) 0.7420(4) 0.045(2) Uani 1 1 d .
C87 C 0.9707(5) 0.5663(4) 0.7391(3) 0.051(2) Uani 1 1 d .
H87B H 1.0313 0.5612 0.7445 0.062 Uiso 1 1 calc R
H87A H 0.9560 0.5512 0.6994 0.062 Uiso 1 1 calc R
C88 C 0.9148(5) 0.5224(4) 0.7727(4) 0.047(2) Uani 1 1 d .
C89 C 0.9167(5) 0.5422(4) 0.8311(4) 0.063(3) Uani 1 1 d .
H89 H 0.9571 0.5782 0.8479 0.076 Uiso 1 1 calc R
C90 C 0.8616(6) 0.5113(5) 0.8657(5) 0.066(3) Uani 1 1 d .
C91 C 0.8020(5) 0.4596(4) 0.8372(4) 0.060(3) Uani 1 1 d .
H91 H 0.7619 0.4389 0.8585 0.072 Uiso 1 1 calc R
C92 C 0.7977(5) 0.4369(4) 0.7805(4) 0.050(2) Uani 1 1 d .
C93 C 0.8568(6) 0.4668(4) 0.7484(4) 0.048(2) Uani 1 1 d .
C94 C 0.7235(5) 0.3863(4) 0.7538(4) 0.059(3) Uani 1 1 d .
H94B H 0.7263 0.3437 0.7658 0.071 Uiso 1 1 calc R
H94A H 0.7284 0.3775 0.7132 0.071 Uiso 1 1 calc R
C95 C 0.6374(6) 0.4122(4) 0.7696(4) 0.054(2) Uani 1 1 d .
C96 C 0.5811(7) 0.3851(4) 0.8026(4) 0.074(3) Uani 1 1 d .
H96 H 0.5935 0.3459 0.8140 0.089 Uiso 1 1 calc R
C97 C 0.5037(6) 0.4126(5) 0.8211(4) 0.065(3) Uani 1 1 d .
C98 C 0.4876(5) 0.4706(5) 0.8030(4) 0.066(3) Uani 1 1 d .
H98 H 0.4391 0.4916 0.8161 0.079 Uiso 1 1 calc R
C99 C 0.5401(5) 0.4986(4) 0.7664(4) 0.055(2) Uani 1 1 d .
C100 C 0.6158(5) 0.4693(4) 0.7503(3) 0.049(2) Uani 1 1 d .
O9 O 0.6540(3) 0.6370(3) 0.6955(2) 0.0538(15) Uani 1 1 d .
O10 O 0.8271(3) 0.6146(3) 0.7054(2) 0.0588(16) Uani 1 1 d .
H10 H 0.7796 0.6285 0.7044 0.088 Uiso 1 1 calc R
O11 O 0.8586(3) 0.4443(2) 0.6904(2) 0.0526(15) Uani 1 1 d .
O12 O 0.6717(3) 0.4957(2) 0.7133(2) 0.0586(16) Uani 1 1 d .
H12 H 0.6569 0.5319 0.7088 0.088 Uiso 1 1 calc R
C101 C 0.6094(6) 0.7322(5) 0.9306(4) 0.077(3) Uani 1 1 d .
C102 C 0.5513(7) 0.6840(6) 0.9575(4) 0.138(5) Uani 1 1 d .
H10A H 0.4949 0.6765 0.9397 0.207 Uiso 1 1 calc R
H10C H 0.5468 0.7032 0.9968 0.207 Uiso 1 1 calc R
H10B H 0.5753 0.6414 0.9530 0.207 Uiso 1 1 calc R
C103 C 0.5702(8) 0.7987(5) 0.9367(5) 0.135(5) Uani 1 1 d .
H10E H 0.6058 0.8290 0.9184 0.202 Uiso 1 1 calc R
H10F H 0.5667 0.8190 0.9759 0.202 Uiso 1 1 calc R
H10D H 0.5132 0.7901 0.9197 0.202 Uiso 1 1 calc R
C104 C 0.6967(7) 0.7424(7) 0.9631(5) 0.153(5) Uani 1 1 d .
H10G H 0.7091 0.6998 0.9712 0.230 Uiso 1 1 calc R
H10I H 0.6937 0.7750 0.9977 0.230 Uiso 1 1 calc R
H10H H 0.7417 0.7587 0.9407 0.230 Uiso 1 1 calc R
C105 C 1.0567(6) 0.7962(5) 0.8627(5) 0.078(3) Uani 1 1 d .
C106 C 1.0209(8) 0.7901(6) 0.9207(5) 0.146(5) Uani 1 1 d .
H10K H 0.9808 0.8230 0.9319 0.219 Uiso 1 1 calc R
H10L H 1.0678 0.7983 0.9479 0.219 Uiso 1 1 calc R
H10J H 0.9919 0.7452 0.9185 0.219 Uiso 1 1 calc R
C107 C 1.0617(6) 0.8712(5) 0.8578(4) 0.112(4) Uani 1 1 d .
H10M H 1.0775 0.8750 0.8203 0.168 Uiso 1 1 calc R
H10O H 1.1044 0.8980 0.8841 0.168 Uiso 1 1 calc R
H10N H 1.0064 0.8875 0.8657 0.168 Uiso 1 1 calc R
C108 C 1.1501(7) 0.7791(5) 0.8604(5) 0.148(6) Uani 1 1 d .
H10P H 1.1506 0.7310 0.8574 0.221 Uiso 1 1 calc R
H10R H 1.1811 0.8033 0.8941 0.221 Uiso 1 1 calc R
H10Q H 1.1773 0.7923 0.8284 0.221 Uiso 1 1 calc R
C109 C 0.8631(9) 0.5320(7) 0.9296(5) 0.112(4) Uani 1 1 d .
C110 C 0.7735(9) 0.5374(8) 0.9511(5) 0.204(8) Uani 1 1 d .
H11B H 0.7570 0.5815 0.9497 0.305 Uiso 1 1 calc R
H11C H 0.7722 0.5315 0.9893 0.305 Uiso 1 1 calc R
H11A H 0.7339 0.5028 0.9283 0.305 Uiso 1 1 calc R
C111 C 0.9296(9) 0.5905(7) 0.9504(5) 0.179(6) Uani 1 1 d .
H11E H 0.9822 0.5833 0.9305 0.268 Uiso 1 1 calc R
H11F H 0.9405 0.5943 0.9899 0.268 Uiso 1 1 calc R
H11D H 0.9092 0.6316 0.9443 0.268 Uiso 1 1 calc R
C112 C 0.9011(10) 0.4734(7) 0.9524(6) 0.191(7) Uani 1 1 d .
H11G H 0.9015 0.4341 0.9225 0.287 Uiso 1 1 calc R
H11H H 0.8658 0.4618 0.9821 0.287 Uiso 1 1 calc R
H11I H 0.9591 0.4886 0.9666 0.287 Uiso 1 1 calc R
C113 C 0.4430(6) 0.3844(6) 0.8613(5) 0.082(3) Uani 1 1 d .
C114 C 0.3473(7) 0.3934(7) 0.8502(6) 0.185(7) Uani 1 1 d .
H11K H 0.3416 0.4409 0.8533 0.277 Uiso 1 1 calc R
H11L H 0.3116 0.3761 0.8773 0.277 Uiso 1 1 calc R
H11J H 0.3295 0.3689 0.8130 0.277 Uiso 1 1 calc R
C115 C 0.4682(8) 0.4222(6) 0.9195(6) 0.151(6) Uani 1 1 d .
H11M H 0.4617 0.4696 0.9227 0.227 Uiso 1 1 calc R
H11O H 0.5274 0.4172 0.9273 0.227 Uiso 1 1 calc R
H11N H 0.4316 0.4042 0.9459 0.227 Uiso 1 1 calc R
C116 C 0.4482(7) 0.3094(6) 0.8601(5) 0.130(5) Uani 1 1 d .
H11R H 0.4129 0.2957 0.8890 0.195 Uiso 1 1 calc R
H11Q H 0.5072 0.3024 0.8665 0.195 Uiso 1 1 calc R
H11P H 0.4279 0.2828 0.8241 0.195 Uiso 1 1 calc R
C117 C 0.5967(5) 0.6579(4) 0.6583(4) 0.070(3) Uani 1 1 d .
H11T H 0.6134 0.7049 0.6560 0.084 Uiso 1 1 calc R
H11S H 0.5377 0.6538 0.6712 0.084 Uiso 1 1 calc R
C118 C 0.6038(6) 0.6117(5) 0.6022(4) 0.071(3) Uani 1 1 d .
H11V H 0.6529 0.6296 0.5832 0.085 Uiso 1 1 calc R
H11U H 0.6152 0.5674 0.6081 0.085 Uiso 1 1 calc R
N3 N 0.5289(5) 0.6032(4) 0.5667(3) 0.064(2) Uani 1 1 d .
C119 C 0.4631(7) 0.5528(6) 0.5698(4) 0.069(3) Uani 1 1 d .
O13 O 0.4675(4) 0.5192(3) 0.6064(3) 0.107(2) Uani 1 1 d .
C120 C 0.3870(7) 0.5410(5) 0.5301(5) 0.066(3) Uani 1 1 d .
C121 C 0.3221(8) 0.4901(5) 0.5299(5) 0.081(3) Uani 1 1 d .
H12A H 0.3230 0.4640 0.5571 0.097 Uiso 1 1 calc R
C122 C 0.2550(7) 0.4759(6) 0.4908(6) 0.099(4) Uani 1 1 d .
H12B H 0.2113 0.4409 0.4915 0.118 Uiso 1 1 calc R
C123 C 0.2543(7) 0.5137(6) 0.4517(5) 0.082(3) Uani 1 1 d .
H12C H 0.2083 0.5050 0.4257 0.098 Uiso 1 1 calc R
C124 C 0.3196(7) 0.5656(5) 0.4483(5) 0.071(3) Uani 1 1 d .
C125 C 0.3192(6) 0.6042(6) 0.4068(4) 0.073(3) Uani 1 1 d .
H12D H 0.2749 0.5949 0.3796 0.088 Uiso 1 1 calc R
C126 C 0.3830(8) 0.6550(6) 0.4059(5) 0.089(3) Uani 1 1 d .
H12E H 0.3816 0.6801 0.3779 0.107 Uiso 1 1 calc R
C127 C 0.4491(7) 0.6707(5) 0.4448(5) 0.083(3) Uani 1 1 d .
H12F H 0.4921 0.7061 0.4434 0.100 Uiso 1 1 calc R
C128 C 0.4521(6) 0.6329(5) 0.4872(4) 0.055(2) Uani 1 1 d .
C129 C 0.5246(7) 0.6450(5) 0.5278(4) 0.071(3) Uani 1 1 d .
C130 C 0.3873(6) 0.5794(5) 0.4880(4) 0.055(3) Uani 1 1 d .
O14 O 0.5829(5) 0.6932(4) 0.5302(3) 0.108(3) Uani 1 1 d .
C131 C 0.9218(5) 0.3972(4) 0.6744(4) 0.061(3) Uani 1 1 d .
H13A H 0.9110 0.3597 0.6936 0.073 Uiso 1 1 calc R
H13B H 0.9793 0.4199 0.6856 0.073 Uiso 1 1 calc R
C132 C 0.9171(5) 0.3708(4) 0.6129(4) 0.059(2) Uani 1 1 d .
H13C H 0.8578 0.3534 0.6013 0.071 Uiso 1 1 calc R
H13D H 0.9347 0.4077 0.5939 0.071 Uiso 1 1 calc R
N4 N 0.9721(4) 0.3174(4) 0.5964(3) 0.0540(19) Uani 1 1 d .
C133 C 0.9391(6) 0.2525(5) 0.6021(4) 0.062(3) Uani 1 1 d .
C134 C 0.9977(7) 0.1979(5) 0.5843(4) 0.067(3) Uani 1 1 d .
C135 C 0.9656(8) 0.1331(6) 0.5885(5) 0.110(4) Uani 1 1 d .
H13 H 0.9103 0.1248 0.6018 0.131 Uiso 1 1 calc R
C136 C 1.0159(11) 0.0805(6) 0.5729(5) 0.129(5) Uani 1 1 d .
H13E H 0.9928 0.0366 0.5745 0.155 Uiso 1 1 calc R
C137 C 1.0959(12) 0.0903(8) 0.5557(6) 0.134(6) Uani 1 1 d .
H13F H 1.1285 0.0538 0.5466 0.160 Uiso 1 1 calc R
C138 C 1.1343(10) 0.1595(8) 0.5507(4) 0.100(4) Uani 1 1 d .
C139 C 1.2167(11) 0.1790(10) 0.5345(5) 0.126(6) Uani 1 1 d .
H13G H 1.2530 0.1452 0.5238 0.151 Uiso 1 1 calc R
C140 C 1.2482(9) 0.2432(9) 0.5330(6) 0.124(5) Uani 1 1 d .
H14C H 1.3048 0.2533 0.5225 0.148 Uiso 1 1 calc R
C141 C 1.1942(8) 0.2941(6) 0.5475(4) 0.100(4) Uani 1 1 d .
H14D H 1.2149 0.3388 0.5467 0.121 Uiso 1 1 calc R
C142 C 1.1107(7) 0.2793(6) 0.5629(4) 0.075(3) Uani 1 1 d .
C143 C 1.0560(7) 0.3342(5) 0.5798(4) 0.064(3) Uani 1 1 d .
C144 C 1.0785(8) 0.2122(6) 0.5664(4) 0.077(3) Uani 1 1 d .
O15 O 0.8665(4) 0.2424(3) 0.6185(3) 0.094(2) Uani 1 1 d .
O16 O 1.0795(4) 0.3939(4) 0.5790(3) 0.092(2) Uani 1 1 d .
C145 C 0.1867(9) 0.2381(10) 0.6967(5) 0.110(5) Uani 1 1 d .
C146 C 0.1951(12) 0.1704(9) 0.7009(5) 0.129(5) Uani 1 1 d .
H14 H 0.1462 0.1425 0.7073 0.155 Uiso 1 1 calc R
C147 C 0.2735(19) 0.1448(10) 0.6958(7) 0.179(9) Uani 1 1 d .
H14A H 0.2778 0.0998 0.6979 0.215 Uiso 1 1 calc R
C148 C 0.3464(12) 0.1875(15) 0.6875(7) 0.173(9) Uani 1 1 d .
H14B H 0.3994 0.1699 0.6829 0.208 Uiso 1 1 calc R
C149 C 0.3432(12) 0.2535(10) 0.6856(6) 0.114(5) Uani 1 1 d .
C150 C 0.4213(10) 0.2928(11) 0.6767(6) 0.135(6) Uani 1 1 d .
H15 H 0.4727 0.2730 0.6717 0.162 Uiso 1 1 calc R
C151 C 0.4201(12) 0.3566(10) 0.6756(7) 0.170(7) Uani 1 1 d .
H15A H 0.4717 0.3829 0.6716 0.204 Uiso 1 1 calc R
C152 C 0.3453(12) 0.3853(7) 0.6801(5) 0.133(5) Uani 1 1 d .
H15B H 0.3469 0.4312 0.6793 0.159 Uiso 1 1 calc R
C153 C 0.2663(8) 0.3487(8) 0.6859(4) 0.100(4) Uani 1 1 d .
H15C H 0.2150 0.3687 0.6874 0.120 Uiso 1 1 calc R
C154 C 0.2668(9) 0.2800(8) 0.6895(4) 0.091(4) Uani 1 1 d .
C155 C 0.1075(9) 0.2623(8) 0.7039(5) 0.114(4) Uani 1 1 d .
H15D H 0.0625 0.2291 0.7069 0.136 Uiso 1 1 calc R
O17 O 0.0840(5) 0.3199(5) 0.7072(4) 0.142(4) Uani 1 1 d .
C156 C 0.3531(12) 0.8349(13) 0.6795(6) 0.146(8) Uani 1 1 d .
C157 C 0.3917(15) 0.896(2) 0.6846(9) 0.205(15) Uani 1 1 d .
H15E H 0.4515 0.9039 0.6819 0.246 Uiso 1 1 calc R
C158 C 0.3382(19) 0.9532(14) 0.6947(9) 0.216(14) Uani 1 1 d .
H15F H 0.3624 0.9975 0.6952 0.259 Uiso 1 1 calc R
C159 C 0.2538(17) 0.9391(9) 0.7030(6) 0.175(8) Uani 1 1 d .
H15G H 0.2205 0.9746 0.7153 0.210 Uiso 1 1 calc R
C160 C 0.2135(11) 0.8699(8) 0.6934(4) 0.094(3) Uani 1 1 d .
C161 C 0.1196(11) 0.8518(9) 0.7007(5) 0.114(5) Uani 1 1 d .
H16 H 0.0830 0.8858 0.7094 0.137 Uiso 1 1 calc R
C162 C 0.0883(8) 0.7868(10) 0.6947(5) 0.105(4) Uani 1 1 d .
H16A H 0.0296 0.7751 0.6992 0.126 Uiso 1 1 calc R
C163 C 0.1426(12) 0.7373(6) 0.6820(5) 0.101(4) Uani 1 1 d .
H16B H 0.1193 0.6922 0.6783 0.121 Uiso 1 1 calc R
C164 C 0.2276(10) 0.7503(7) 0.6744(5) 0.098(4) Uani 1 1 d .
H16C H 0.2616 0.7147 0.6644 0.117 Uiso 1 1 calc R
C165 C 0.2643(8) 0.8170(8) 0.6816(4) 0.079(3) Uani 1 1 d .
C166 C 0.4222(15) 0.7888(15) 0.6607(13) 0.258(18) Uani 1 1 d .
H16D H 0.4781 0.8073 0.6550 0.310 Uiso 1 1 calc R
O18 O 0.4058(11) 0.7314(10) 0.6536(10) 0.293(11) Uani 1 1 d .
C167 C 0.2967(10) 0.6264(8) 0.7892(7) 0.160(5) Uiso 1 1 d .
C168 C 0.3038(8) 0.6212(7) 0.7307(7) 0.156(5) Uiso 1 1 d .
H16E H 0.3395 0.6523 0.7154 0.188 Uiso 1 1 calc R
C169 C 0.2523(9) 0.5645(7) 0.6965(7) 0.162(5) Uiso 1 1 d .
H16F H 0.2572 0.5597 0.6578 0.195 Uiso 1 1 calc R
C170 C 0.1981(9) 0.5178(7) 0.7141(7) 0.161(5) Uiso 1 1 d .
H17A H 0.1641 0.4853 0.6879 0.193 Uiso 1 1 calc R
C171 C 0.1911(9) 0.5172(8) 0.7779(7) 0.136(5) Uiso 1 1 d .
C172 C 0.1401(9) 0.4786(8) 0.8030(7) 0.170(6) Uiso 1 1 d .
H17B H 0.1012 0.4434 0.7834 0.204 Uiso 1 1 calc R
C173 C 0.1479(10) 0.4939(9) 0.8633(8) 0.192(6) Uiso 1 1 d .
H17C H 0.1199 0.4669 0.8860 0.231 Uiso 1 1 calc R
C174 C 0.2011(11) 0.5525(10) 0.8836(8) 0.216(7) Uiso 1 1 d .
H17D H 0.2019 0.5642 0.9226 0.260 Uiso 1 1 calc R
C175 C 0.2545(9) 0.5992(8) 0.8604(7) 0.169(6) Uiso 1 1 d .
H17E H 0.2900 0.6374 0.8790 0.203 Uiso 1 1 calc R
C176 C 0.2407(8) 0.5731(7) 0.7983(6) 0.124(4) Uiso 1 1 d .
C177 C 0.3558(10) 0.6925(8) 0.8096(8) 0.188(6) Uiso 1 1 d .
H17F H 0.3878 0.7200 0.7889 0.225 Uiso 1 1 calc R
O19 O 0.3488(10) 0.7004(8) 0.8674(8) 0.328(8) Uiso 1 1 d .

loop_
_atom_site_aniso_label
_atom_site_aniso_U_11
_atom_site_aniso_U_22
_atom_site_aniso_U_33
_atom_site_aniso_U_23
_atom_site_aniso_U_13
_atom_site_aniso_U_12
C1 0.061(6) 0.067(7) 0.071(8) 0.007(6) -0.019(5) 0.018(5)
C2 0.045(6) 0.053(6) 0.059(7) 0.026(6) -0.015(5) -0.002(5)
C3 0.067(7) 0.073(7) 0.048(8) 0.026(6) 0.000(6) 0.019(6)
C4 0.081(7) 0.064(7) 0.039(7) 0.007(5) 0.005(6) 0.022(6)
C5 0.069(7) 0.066(7) 0.066(8) 0.025(6) -0.019(6) -0.006(5)
C6 0.048(6) 0.037(5) 0.062(7) 0.027(5) -0.007(5) 0.001(4)
C7 0.061(7) 0.060(6) 0.035(7) 0.016(5) -0.003(5) 0.008(5)
C8 0.052(6) 0.049(6) 0.066(7) -0.001(5) -0.024(5) -0.011(5)
C9 0.040(6) 0.075(7) 0.063(7) 0.024(6) -0.004(5) -0.013(6)
C10 0.051(6) 0.067(7) 0.055(7) 0.011(6) 0.006(5) -0.019(5)
C11 0.048(6) 0.080(8) 0.055(7) 0.019(6) -0.001(5) -0.022(6)
C12 0.030(5) 0.068(7) 0.077(8) 0.016(6) 0.005(5) -0.004(5)
C13 0.031(5) 0.050(6) 0.047(6) -0.004(5) 0.001(4) -0.018(5)
C14 0.030(5) 0.073(7) 0.023(5) 0.013(5) -0.016(4) 0.000(5)
C15 0.044(6) 0.071(7) 0.084(8) 0.016(6) 0.015(5) -0.001(5)
C16 0.036(5) 0.042(5) 0.056(7) 0.002(5) -0.002(5) 0.012(4)
C17 0.039(6) 0.053(6) 0.066(8) -0.007(5) 0.000(5) 0.006(4)
C18 0.053(6) 0.041(6) 0.076(8) 0.016(5) -0.003(6) 0.002(5)
C19 0.066(7) 0.038(5) 0.060(8) 0.005(5) 0.022(6) 0.001(5)
C20 0.045(6) 0.036(5) 0.051(7) -0.002(5) 0.001(5) -0.005(4)
C21 0.054(6) 0.042(5) 0.047(7) 0.013(5) -0.008(5) 0.024(5)
C22 0.058(6) 0.042(5) 0.073(7) -0.005(5) 0.010(5) -0.012(5)
C23 0.032(5) 0.061(7) 0.067(7) 0.008(6) -0.007(5) -0.017(5)
C24 0.049(6) 0.065(7) 0.091(8) 0.031(6) -0.019(6) -0.016(5)
C25 0.036(5) 0.095(8) 0.071(7) 0.045(6) 0.011(5) 0.004(6)
C26 0.052(6) 0.066(7) 0.076(8) 0.011(6) 0.011(5) 0.011(5)
C27 0.036(5) 0.048(6) 0.062(7) 0.022(5) 0.006(5) 0.005(5)
C28 0.024(5) 0.064(7) 0.043(6) 0.010(5) 0.001(4) 0.002(5)
C29 0.109(9) 0.081(8) 0.074(9) 0.028(7) 0.008(7) 0.036(7)
C30 0.183(12) 0.131(11) 0.099(11) 0.040(9) 0.026(9) -0.015(9)
C31 0.244(15) 0.099(10) 0.125(13) -0.023(8) -0.004(10) 0.074(10)
C32 0.132(11) 0.313(19) 0.076(11) 0.029(11) -0.012(8) 0.082(12)
C33 0.071(8) 0.138(11) 0.075(10) 0.014(8) -0.037(7) -0.040(8)
C34 0.211(16) 0.48(3) 0.083(12) 0.119(16) -0.093(11) -0.228(18)
C35 0.185(14) 0.114(12) 0.207(17) -0.007(10) -0.116(12) -0.055(10)
C36 0.097(10) 0.260(18) 0.134(14) -0.033(11) -0.046(9) 0.018(11)
C37 0.100(8) 0.094(8) 0.032(7) -0.007(6) 0.023(6) -0.005(7)
C38 0.43(3) 0.157(14) 0.094(13) 0.052(11) -0.057(14) 0.007(16)
C39 0.266(18) 0.45(3) 0.034(9) -0.054(12) 0.009(10) 0.218(19)
C40 0.196(15) 0.35(2) 0.084(12) -0.097(12) 0.028(10) -0.178(16)
C41 0.070(8) 0.147(11) 0.079(10) 0.054(8) 0.020(7) 0.003(8)
C42 0.170(14) 0.34(2) 0.27(2) 0.228(18) 0.172(15) 0.150(15)
C43 0.135(13) 0.79(5) 0.071(13) 0.14(2) 0.002(10) -0.12(2)
C44 0.205(16) 0.168(15) 0.37(3) 0.091(16) 0.208(18) -0.018(12)
O1 0.067(4) 0.039(3) 0.071(5) 0.026(4) -0.004(3) 0.002(3)
O2 0.065(4) 0.067(4) 0.053(4) 0.013(3) -0.004(3) 0.019(3)
O3 0.060(4) 0.062(4) 0.053(5) 0.013(3) 0.003(3) 0.011(3)
O4 0.059(4) 0.067(4) 0.046(4) 0.008(3) 0.010(3) 0.005(3)
C45 0.066(6) 0.047(6) 0.075(8) 0.018(6) 0.001(5) 0.008(5)
C46 0.080(7) 0.064(7) 0.034(6) 0.017(5) 0.001(5) -0.008(5)
N1 0.057(5) 0.058(6) 0.052(5) 0.014(4) -0.004(4) 0.015(5)
C47 0.068(8) 0.076(8) 0.036(6) 0.010(6) -0.013(5) 0.012(7)
O5 0.098(5) 0.079(5) 0.096(6) 0.019(4) -0.004(4) 0.031(4)
C48 0.062(7) 0.066(8) 0.058(7) 0.005(6) -0.001(5) -0.002(7)
C49 0.073(8) 0.112(10) 0.091(10) 0.014(7) -0.029(7) 0.001(8)
C50 0.090(11) 0.188(17) 0.118(13) 0.028(12) -0.005(8) 0.036(12)
C51 0.071(10) 0.188(16) 0.060(9) 0.010(10) -0.011(7) -0.054(10)
C52 0.107(10) 0.064(8) 0.055(7) -0.005(6) 0.013(6) -0.015(8)
C53 0.161(13) 0.053(9) 0.119(12) -0.013(7) 0.030(11) -0.015(10)
C54 0.146(12) 0.061(10) 0.111(11) -0.001(7) 0.037(10) 0.029(10)
C55 0.121(10) 0.051(7) 0.112(10) 0.001(7) 0.024(7) 0.035(8)
C56 0.077(8) 0.063(8) 0.061(8) -0.001(5) -0.006(6) -0.008(7)
C57 0.072(8) 0.081(9) 0.071(8) 0.028(6) -0.001(6) 0.003(8)
C58 0.068(8) 0.072(8) 0.067(8) 0.007(6) 0.012(6) -0.007(7)
O6 0.060(5) 0.110(6) 0.136(7) 0.016(5) 0.003(5) 0.016(4)
C59 0.085(7) 0.034(5) 0.095(9) 0.005(5) 0.026(6) 0.012(5)
C60 0.078(7) 0.095(8) 0.034(7) -0.012(5) -0.002(5) 0.019(6)
N2 0.048(5) 0.077(6) 0.055(6) 0.010(5) 0.013(4) 0.025(5)
C61 0.103(9) 0.056(7) 0.071(8) 0.031(6) -0.004(6) 0.026(7)
C62 0.068(8) 0.093(10) 0.070(8) 0.013(7) 0.018(6) 0.017(7)
C63 0.086(8) 0.108(9) 0.078(9) 0.008(7) 0.015(7) 0.019(8)
C64 0.096(9) 0.122(11) 0.070(9) -0.005(8) 0.040(7) 0.001(9)
C65 0.094(10) 0.132(12) 0.065(9) -0.005(8) 0.010(7) 0.048(9)
C66 0.057(7) 0.095(9) 0.057(7) -0.008(6) 0.017(5) 0.035(7)
C67 0.141(12) 0.077(10) 0.079(10) -0.022(7) 0.017(8) 0.035(8)
C68 0.140(11) 0.065(8) 0.109(11) -0.002(7) 0.013(9) 0.010(9)
C69 0.089(8) 0.066(8) 0.094(9) -0.003(7) 0.002(6) -0.009(7)
C70 0.061(7) 0.053(7) 0.064(7) 0.002(5) -0.003(5) 0.007(6)
C71 0.080(9) 0.082(9) 0.049(7) 0.010(6) -0.029(6) 0.008(8)
C72 0.075(8) 0.071(8) 0.054(7) 0.005(6) 0.005(6) -0.003(7)
O7 0.114(6) 0.087(5) 0.124(7) 0.047(5) 0.026(5) 0.020(5)
O8 0.064(4) 0.108(6) 0.103(6) 0.009(4) 0.006(4) 0.008(4)
C73 0.040(5) 0.060(6) 0.089(8) 0.019(6) -0.023(5) 0.004(5)
C74 0.039(5) 0.034(5) 0.039(6) -0.003(5) -0.011(4) 0.009(4)
C75 0.034(5) 0.057(6) 0.071(8) 0.020(6) -0.009(5) -0.013(5)
C76 0.047(5) 0.057(6) 0.047(7) 0.023(5) 0.006(5) 0.005(5)
C77 0.059(6) 0.051(6) 0.040(7) -0.001(5) -0.018(5) -0.006(5)
C78 0.037(5) 0.030(5) 0.043(6) 0.011(4) -0.019(4) -0.008(4)
C79 0.050(6) 0.046(6) 0.037(6) 0.017(5) -0.004(5) 0.014(5)
C80 0.046(5) 0.050(5) 0.049(6) 0.013(5) -0.007(4) 0.004(4)
C81 0.037(5) 0.023(5) 0.049(6) -0.002(4) 0.004(4) -0.001(4)
C82 0.051(6) 0.051(6) 0.053(7) 0.008(5) 0.003(5) 0.013(5)
C83 0.056(6) 0.046(6) 0.063(7) 0.011(5) -0.013(5) -0.004(5)
C84 0.047(6) 0.060(7) 0.074(8) 0.037(6) 0.007(5) 0.015(5)
C85 0.024(5) 0.050(6) 0.058(7) 0.007(5) -0.012(4) -0.015(4)
C86 0.034(5) 0.051(6) 0.044(6) 0.006(5) -0.015(4) -0.013(5)
C87 0.046(5) 0.053(6) 0.060(7) 0.019(5) 0.004(5) 0.013(4)
C88 0.061(6) 0.050(6) 0.034(6) 0.009(5) 0.001(5) 0.021(5)
C89 0.053(6) 0.053(6) 0.074(8) -0.005(6) -0.025(6) 0.002(5)
C90 0.053(6) 0.066(7) 0.079(9) 0.015(7) 0.016(6) 0.004(5)
C91 0.064(6) 0.063(7) 0.060(8) 0.036(6) -0.003(6) -0.007(5)
C92 0.057(6) 0.063(6) 0.036(6) 0.020(5) 0.003(5) 0.020(5)
C93 0.067(6) 0.044(6) 0.028(6) -0.013(5) -0.006(5) 0.022(5)
C94 0.061(6) 0.034(5) 0.080(8) 0.003(5) -0.023(5) 0.015(5)
C95 0.080(7) 0.037(5) 0.054(7) 0.028(5) 0.018(5) 0.011(5)
C96 0.079(7) 0.062(7) 0.086(9) 0.040(6) -0.021(6) -0.016(6)
C97 0.055(7) 0.084(8) 0.060(7) 0.031(6) 0.003(5) -0.008(6)
C98 0.058(6) 0.068(7) 0.072(8) 0.020(6) 0.008(5) -0.002(5)
C99 0.041(6) 0.044(6) 0.080(8) 0.008(5) -0.005(5) 0.014(5)
C100 0.048(6) 0.053(6) 0.035(6) -0.003(5) -0.005(5) -0.017(5)
O9 0.042(3) 0.074(4) 0.046(4) 0.011(3) -0.009(3) 0.012(3)
O10 0.056(4) 0.053(4) 0.063(5) -0.004(3) -0.012(3) 0.017(3)
O11 0.056(4) 0.053(4) 0.048(4) -0.001(3) -0.002(3) 0.022(3)
O12 0.069(4) 0.042(4) 0.070(5) 0.021(3) -0.003(3) 0.017(3)
C101 0.069(7) 0.096(8) 0.064(8) 0.015(7) 0.005(6) -0.001(6)
C102 0.191(12) 0.133(10) 0.075(10) 0.019(8) 0.041(9) -0.044(9)
C103 0.216(13) 0.092(9) 0.090(10) -0.014(7) 0.046(9) 0.050(9)
C104 0.111(9) 0.278(17) 0.056(9) 0.013(9) -0.034(7) -0.001(10)
C105 0.079(8) 0.047(7) 0.092(10) -0.009(6) 0.001(6) -0.018(6)
C106 0.201(13) 0.150(12) 0.073(11) 0.021(9) -0.005(9) -0.037(9)
C107 0.099(8) 0.108(10) 0.113(11) -0.003(8) -0.039(7) -0.008(7)
C108 0.095(9) 0.127(10) 0.180(14) -0.070(9) -0.072(8) 0.035(8)
C109 0.130(11) 0.148(12) 0.042(9) 0.009(8) -0.028(7) -0.041(9)
C110 0.191(14) 0.31(2) 0.070(11) -0.042(11) 0.089(10) -0.008(14)
C111 0.239(16) 0.175(13) 0.073(11) -0.034(9) 0.009(10) -0.082(12)
C112 0.269(18) 0.189(15) 0.120(14) 0.084(12) -0.090(12) -0.050(13)
C113 0.073(8) 0.081(9) 0.092(10) 0.027(7) 0.026(7) -0.002(6)
C114 0.077(9) 0.289(18) 0.252(19) 0.202(16) 0.022(10) 0.019(10)
C115 0.209(15) 0.115(11) 0.135(15) 0.036(10) 0.074(12) 0.018(9)
C116 0.129(10) 0.111(10) 0.168(13) 0.080(9) 0.057(9) -0.001(8)
C117 0.048(6) 0.074(7) 0.093(9) 0.022(6) 0.002(6) 0.021(5)
C118 0.092(7) 0.105(8) 0.023(6) 0.011(6) -0.018(5) 0.047(6)
N3 0.069(6) 0.076(6) 0.049(6) 0.017(5) -0.011(5) 0.016(5)
C119 0.094(9) 0.070(8) 0.048(8) 0.022(6) -0.015(6) 0.014(7)
O13 0.124(6) 0.095(6) 0.112(7) 0.044(5) -0.024(5) 0.009(4)
C120 0.082(8) 0.045(6) 0.069(8) 0.011(6) -0.006(6) 0.003(6)
C121 0.089(8) 0.075(8) 0.076(9) 0.016(6) -0.009(7) -0.001(7)
C122 0.080(9) 0.063(8) 0.134(13) -0.014(8) 0.007(9) -0.008(7)
C123 0.079(8) 0.060(8) 0.100(11) 0.001(7) -0.023(7) 0.011(7)
C124 0.091(9) 0.052(7) 0.070(9) 0.009(6) 0.001(7) 0.014(6)
C125 0.060(7) 0.086(8) 0.067(8) -0.003(7) -0.009(6) 0.017(6)
C126 0.091(9) 0.110(10) 0.062(9) 0.012(7) -0.013(7) -0.001(8)
C127 0.113(9) 0.077(7) 0.063(9) 0.026(7) -0.005(7) 0.007(6)
C128 0.052(6) 0.060(6) 0.049(7) -0.002(5) -0.014(5) 0.009(5)
C129 0.077(8) 0.069(8) 0.066(8) 0.010(7) -0.003(7) 0.011(6)
C130 0.046(6) 0.073(7) 0.037(7) -0.012(6) -0.019(5) 0.019(6)
O14 0.100(6) 0.111(6) 0.119(7) 0.053(5) -0.042(5) -0.023(5)
C131 0.073(6) 0.049(6) 0.062(8) 0.002(5) 0.009(5) 0.029(5)
C132 0.054(6) 0.058(6) 0.062(7) -0.004(5) 0.013(5) 0.026(5)
N4 0.048(5) 0.051(5) 0.058(5) 0.000(4) 0.013(4) 0.001(4)
C133 0.058(7) 0.066(8) 0.063(7) 0.014(6) -0.001(5) 0.014(6)
C134 0.099(8) 0.045(7) 0.061(7) 0.012(5) 0.013(6) 0.019(6)
C135 0.153(11) 0.076(9) 0.112(11) 0.029(8) 0.030(8) 0.047(9)
C136 0.179(14) 0.079(9) 0.123(13) -0.015(8) 0.024(11) 0.055(11)
C137 0.172(15) 0.125(14) 0.121(13) 0.023(10) 0.019(11) 0.095(13)
C138 0.127(12) 0.140(13) 0.041(8) 0.010(8) 0.009(7) 0.070(11)
C139 0.100(13) 0.222(19) 0.067(9) 0.011(12) 0.019(9) 0.109(13)
C140 0.074(10) 0.178(15) 0.107(12) -0.002(12) 0.008(8) 0.027(12)
C141 0.071(8) 0.140(11) 0.101(10) 0.039(8) 0.029(7) 0.033(8)
C142 0.063(8) 0.093(9) 0.071(8) 0.023(7) 0.006(6) 0.011(7)
C143 0.068(8) 0.059(7) 0.065(7) 0.018(6) 0.005(6) 0.003(7)
C144 0.090(9) 0.089(9) 0.065(8) 0.024(6) 0.026(6) 0.056(8)
O15 0.071(5) 0.095(5) 0.106(6) 0.005(4) 0.033(4) -0.001(4)
O16 0.092(5) 0.081(5) 0.099(6) 0.022(5) 0.010(4) -0.015(4)
C145 0.057(9) 0.169(15) 0.092(10) -0.001(9) 0.035(7) 0.011(10)
C146 0.185(18) 0.112(12) 0.080(10) 0.010(9) 0.051(10) -0.001(11)
C147 0.25(2) 0.169(19) 0.147(16) 0.042(12) 0.041(17) 0.15(2)
C148 0.127(15) 0.25(3) 0.117(15) -0.033(16) 0.019(11) 0.056(18)
C149 0.122(15) 0.103(12) 0.110(11) -0.007(9) 0.035(9) 0.045(13)
C150 0.085(11) 0.131(14) 0.164(14) -0.041(12) 0.016(9) 0.038(11)
C151 0.125(15) 0.122(15) 0.207(18) -0.075(13) 0.029(12) -0.018(12)
C152 0.103(10) 0.134(12) 0.128(12) -0.035(9) 0.024(10) -0.014(12)
C153 0.093(11) 0.123(11) 0.077(9) -0.008(8) 0.003(7) 0.038(9)
C154 0.082(10) 0.139(13) 0.053(8) -0.005(7) 0.001(6) 0.069(10)
C155 0.088(11) 0.157(14) 0.098(11) 0.038(10) 0.010(8) 0.000(10)
O17 0.112(7) 0.206(10) 0.127(8) 0.046(8) 0.010(5) 0.082(7)
C156 0.106(17) 0.25(2) 0.096(12) 0.080(13) 0.024(10) -0.015(14)
C157 0.099(16) 0.45(5) 0.118(16) 0.18(3) -0.013(12) 0.02(2)
C158 0.22(3) 0.28(3) 0.128(17) 0.085(18) -0.046(18) -0.15(2)
C159 0.32(3) 0.112(15) 0.119(14) 0.071(11) 0.031(16) 0.032(16)
C160 0.120(12) 0.111(12) 0.059(8) 0.032(8) -0.001(7) 0.022(11)
C161 0.138(15) 0.131(13) 0.079(10) 0.012(9) -0.028(9) 0.059(11)
C162 0.092(9) 0.142(13) 0.091(10) 0.036(10) 0.007(7) 0.037(12)
C163 0.131(12) 0.086(10) 0.084(10) 0.024(7) -0.011(8) -0.004(10)
C164 0.097(11) 0.087(11) 0.108(11) 0.019(8) 0.017(8) 0.008(8)
C165 0.066(9) 0.126(11) 0.064(8) 0.045(8) 0.011(6) 0.042(10)
C166 0.131(15) 0.42(4) 0.36(3) 0.35(4) 0.135(19) 0.13(3)
O18 0.199(13) 0.35(2) 0.45(2) 0.29(2) 0.165(13) 0.164(16)

loop_
_atom_type_symbol
_atom_type_description
_atom_type_scat_dispersion_real
_atom_type_scat_dispersion_imag
_atom_type_scat_source
O O 0.0106 0.0060 'International Tables Vol C Tables 4.2.6.8 and 6.1.1.4'
N N 0.0061 0.0033 'International Tables Vol C Tables 4.2.6.8 and 6.1.1.4'
H H 0.0000 0.0000 'International Tables Vol C Tables 4.2.6.8 and 6.1.1.4'
C C 0.0033 0.0016 'International Tables Vol C Tables 4.2.6.8 and 6.1.1.4'

loop_
_geom_angle_atom_site_label_1
_geom_angle_atom_site_label_2
_geom_angle_atom_site_label_3
_geom_angle
C27 C1 C2 112.1(6)
C27 C1 H1B 109.2
C2 C1 H1B 109.2
C27 C1 H1A 109.2
C2 C1 H1A 109.2
H1B C1 H1A 107.9
C3 C2 C7 119.0(8)
C3 C2 C1 120.0(9)
C7 C2 C1 120.9(9)
C2 C3 C4 123.8(9)
C2 C3 H3 118.1
C4 C3 H3 118.1
C3 C4 C5 117.3(9)
C3 C4 C29 124.0(10)
C5 C4 C29 118.6(10)
C4 C5 C6 121.9(9)
C4 C5 H5 119.1
C6 C5 H5 119.1
C7 C6 C5 116.1(8)
C7 C6 C8 124.1(9)
C5 C6 C8 119.6(8)
C2 C7 C6 121.9(9)
C2 C7 O1 121.7(8)
C6 C7 O1 116.1(8)
C6 C8 C9 110.4(7)
C6 C8 H8B 109.6
C9 C8 H8B 109.6
C6 C8 H8A 109.6
C9 C8 H8A 109.6
H8B C8 H8A 108.1
C10 C9 C14 115.3(8)
C10 C9 C8 123.8(9)
C14 C9 C8 120.7(8)
C9 C10 C11 126.7(9)
C9 C10 H10S 116.6
C11 C10 H10S 116.6
C10 C11 C12 115.1(8)
C10 C11 C33 124.1(10)
C12 C11 C33 120.8(10)
C13 C12 C11 121.4(8)
C13 C12 H12G 119.3
C11 C12 H12G 119.3
C14 C13 C12 119.6(8)
C14 C13 C15 120.5(8)
C12 C13 C15 119.4(8)
O2 C14 C13 115.4(8)
O2 C14 C9 122.8(8)
C13 C14 C9 121.8(8)
C13 C15 C16 111.6(7)
C13 C15 H15I 109.3
C16 C15 H15I 109.3
C13 C15 H15H 109.3
C16 C15 H15H 109.3
H15I C15 H15H 108.0
C17 C16 C21 118.5(8)
C17 C16 C15 117.9(8)
C21 C16 C15 123.2(9)
C18 C17 C16 123.1(8)
C18 C17 H17 118.4
C16 C17 H17 118.4
C17 C18 C19 115.9(9)
C17 C18 C37 122.7(9)
C19 C18 C37 121.4(9)
C20 C19 C18 124.3(8)
C20 C19 H19 117.9
C18 C19 H19 117.9
C19 C20 C21 117.6(8)
C19 C20 C22 120.9(8)
C21 C20 C22 121.3(9)
O3 C21 C16 120.1(8)
O3 C21 C20 119.3(8)
C16 C21 C20 120.5(9)
C20 C22 C23 107.4(6)
C20 C22 H22B 110.2
C23 C22 H22B 110.2
C20 C22 H22A 110.2
C23 C22 H22A 110.2
H22B C22 H22A 108.5
C24 C23 C28 120.5(8)
C24 C23 C22 119.5(9)
C28 C23 C22 120.0(8)
C23 C24 C25 120.4(8)
C23 C24 H24 119.8
C25 C24 H24 119.8
C26 C25 C24 116.2(7)
C26 C25 C41 121.6(9)
C24 C25 C41 122.2(9)
C25 C26 C27 123.2(8)
C25 C26 H26 118.4
C27 C26 H26 118.4
C28 C27 C26 118.9(8)
C28 C27 C1 122.1(8)
C26 C27 C1 118.8(8)
C27 C28 O4 119.3(8)
C27 C28 C23 120.6(8)
O4 C28 C23 120.0(8)
C31 C29 C4 110.9(8)
C31 C29 C30 107.9(9)
C4 C29 C30 112.3(9)
C31 C29 C32 107.5(10)
C4 C29 C32 113.1(9)
C30 C29 C32 104.8(9)
C29 C30 H30A 109.5
C29 C30 H30C 109.5
H30A C30 H30C 109.5
C29 C30 H30B 109.5
H30A C30 H30B 109.5
H30C C30 H30B 109.5
C29 C31 H31B 109.5
C29 C31 H31C 109.5
H31B C31 H31C 109.5
C29 C31 H31A 109.5
H31B C31 H31A 109.5
H31C C31 H31A 109.5
C29 C32 H32B 109.5
C29 C32 H32C 109.5
H32B C32 H32C 109.5
C29 C32 H32A 109.5
H32B C32 H32A 109.5
H32C C32 H32A 109.5
C36 C33 C34 114.0(12)
C36 C33 C35 102.7(10)
C34 C33 C35 108.4(13)
C36 C33 C11 110.6(10)
C34 C33 C11 109.3(9)
C35 C33 C11 111.7(10)
C33 C34 H34B 109.5
C33 C34 H34C 109.5
H34B C34 H34C 109.5
C33 C34 H34A 109.5
H34B C34 H34A 109.5
H34C C34 H34A 109.5
C33 C35 H35A 109.5
C33 C35 H35C 109.5
H35A C35 H35C 109.5
C33 C35 H35B 109.5
H35A C35 H35B 109.5
H35C C35 H35B 109.5
C33 C36 H36B 109.5
C33 C36 H36C 109.5
H36B C36 H36C 109.5
C33 C36 H36A 109.5
H36B C36 H36A 109.5
H36C C36 H36A 109.5
C40 C37 C38 102.8(13)
C40 C37 C39 110.9(11)
C38 C37 C39 104.1(11)
C40 C37 C18 115.9(9)
C38 C37 C18 113.1(9)
C39 C37 C18 109.3(9)
C37 C38 H38A 109.5
C37 C38 H38B 109.5
H38A C38 H38B 109.5
C37 C38 H38C 109.5
H38A C38 H38C 109.5
H38B C38 H38C 109.5
C37 C39 H39B 109.5
C37 C39 H39C 109.5
H39B C39 H39C 109.5
C37 C39 H39A 109.5
H39B C39 H39A 109.5
H39C C39 H39A 109.5
C37 C40 H40B 109.5
C37 C40 H40C 109.5
H40B C40 H40C 109.5
C37 C40 H40A 109.5
H40B C40 H40A 109.5
H40C C40 H40A 109.5
C42 C41 C43 113.9(14)
C42 C41 C25 116.0(9)
C43 C41 C25 109.5(10)
C42 C41 C44 102.2(11)
C43 C41 C44 105.2(13)
C25 C41 C44 109.2(10)
C41 C42 H42B 109.5
C41 C42 H42C 109.5
H42B C42 H42C 109.5
C41 C42 H42A 109.5
H42B C42 H42A 109.5
H42C C42 H42A 109.5
C41 C43 H43B 109.5
C41 C43 H43C 109.5
H43B C43 H43C 109.5
C41 C43 H43A 109.5
H43B C43 H43A 109.5
H43C C43 H43A 109.5
C41 C44 H44A 109.5
C41 C44 H44C 109.5
H44A C44 H44C 109.5
C41 C44 H44B 109.5
H44A C44 H44B 109.5
H44C C44 H44B 109.5
C7 O1 C45 115.5(6)
C14 O2 H2 109.5
C21 O3 C59 112.7(6)
C28 O4 H4 109.5
O1 C45 C46 111.4(7)
O1 C45 H45B 109.3
C46 C45 H45B 109.3
O1 C45 H45A 109.3
C46 C45 H45A 109.3
H45B C45 H45A 108.0
C45 C46 N1 113.3(7)
C45 C46 H46B 108.9
N1 C46 H46B 108.9
C45 C46 H46A 108.9
N1 C46 H46A 108.9
H46B C46 H46A 107.7
C47 N1 C57 123.7(8)
C47 N1 C46 118.8(8)
C57 N1 C46 117.4(8)
O5 C47 N1 119.2(9)
O5 C47 C48 121.5(10)
N1 C47 C48 119.3(9)
C49 C48 C58 120.2(10)
C49 C48 C47 119.9(11)
C58 C48 C47 119.6(10)
C48 C49 C50 122.4(11)
C48 C49 H49 118.8
C50 C49 H49 118.8
C51 C50 C49 118.2(13)
C51 C50 H50 120.9
C49 C50 H50 120.9
C50 C51 C52 122.1(13)
C50 C51 H51 118.9
C52 C51 H51 118.9
C58 C52 C51 117.9(11)
C58 C52 C53 114.8(11)
C51 C52 C53 127.4(13)
C54 C53 C52 123.1(12)
C54 C53 H53 118.4
C52 C53 H53 118.4
C53 C54 C55 121.0(12)
C53 C54 H54 119.5
C55 C54 H54 119.5
C56 C55 C54 119.5(11)
C56 C55 H55 120.3
C54 C55 H55 120.3
C55 C56 C58 121.5(10)
C55 C56 C57 119.8(11)
C58 C56 C57 118.6(10)
O6 C57 N1 120.5(9)
O6 C57 C56 121.7(10)
N1 C57 C56 117.7(9)
C56 C58 C52 120.1(11)
C56 C58 C48 120.6(9)
C52 C58 C48 119.1(10)
O3 C59 C60 111.6(8)
O3 C59 H59A 109.3
C60 C59 H59A 109.3
O3 C59 H59B 109.3
C60 C59 H59B 109.3
H59A C59 H59B 108.0
N2 C60 C59 108.1(7)
N2 C60 H60A 110.1
C59 C60 H60A 110.1
N2 C60 H60B 110.1
C59 C60 H60B 110.1
H60A C60 H60B 108.4
C71 N2 C61 123.4(8)
C71 N2 C60 119.8(8)
C61 N2 C60 116.5(8)
O7 C61 N2 120.5(10)
O7 C61 C62 122.1(11)
N2 C61 C62 117.2(9)
C63 C62 C72 119.2(10)
C63 C62 C61 119.4(11)
C72 C62 C61 121.2(10)
C62 C63 C64 120.3(11)
C62 C63 H63 119.8
C64 C63 H63 119.8
C65 C64 C63 118.8(10)
C65 C64 H64 120.6
C63 C64 H64 120.6
C64 C65 C66 123.7(11)
C64 C65 H65 118.1
C66 C65 H65 118.1
C72 C66 C67 119.1(10)
C72 C66 C65 115.2(11)
C67 C66 C65 125.6(11)
C68 C67 C66 122.3(11)
C68 C67 H67 118.8
C66 C67 H67 118.8
C67 C68 C69 116.3(11)
C67 C68 H68 121.9
C69 C68 H68 121.9
C70 C69 C68 125.4(10)
C70 C69 H69 117.3
C68 C69 H69 117.3
C69 C70 C72 116.9(9)
C69 C70 C71 120.6(11)
C72 C70 C71 122.5(10)
O8 C71 N2 116.7(10)
O8 C71 C70 125.3(11)
N2 C71 C70 117.9(10)
C66 C72 C62 122.7(10)
C66 C72 C70 119.8(10)
C62 C72 C70 117.4(10)
C99 C73 C74 113.8(6)
C99 C73 H73B 108.8
C74 C73 H73B 108.8
C99 C73 H73A 108.8
C74 C73 H73A 108.8
H73B C73 H73A 107.7
C75 C74 C79 115.3(7)
C75 C74 C73 119.9(8)
C79 C74 C73 124.8(8)
C74 C75 C76 124.4(8)
C74 C75 H75 117.8
C76 C75 H75 117.8
C75 C76 C77 117.1(8)
C75 C76 C101 123.5(8)
C77 C76 C101 119.4(8)
C78 C77 C76 122.7(8)
C78 C77 H77 118.6
C76 C77 H77 118.6
C77 C78 C79 115.6(7)
C77 C78 C80 123.2(7)
C79 C78 C80 121.2(8)
C74 C79 C78 124.6(8)
C74 C79 O9 117.0(7)
C78 C79 O9 117.8(7)
C78 C80 C81 111.8(6)
C78 C80 H80B 109.2
C81 C80 H80B 109.2
C78 C80 H80A 109.2
C81 C80 H80A 109.2
H80B C80 H80A 107.9
C82 C81 C86 119.6(7)
C82 C81 C80 119.8(7)
C86 C81 C80 120.5(7)
C81 C82 C83 122.9(7)
C81 C82 H82 118.5
C83 C82 H82 118.5
C84 C83 C82 115.0(8)
C84 C83 C105 122.3(8)
C82 C83 C105 122.4(8)
C83 C84 C85 124.3(8)
C83 C84 H84 117.8
C85 C84 H84 117.8
C84 C85 C86 118.1(8)
C84 C85 C87 122.4(7)
C86 C85 C87 119.2(7)
O10 C86 C81 123.2(7)
O10 C86 C85 116.7(7)
C81 C86 C85 120.1(7)
C85 C87 C88 110.4(6)
C85 C87 H87B 109.6
C88 C87 H87B 109.6
C85 C87 H87A 109.6
C88 C87 H87A 109.6
H87B C87 H87A 108.1
C93 C88 C89 117.4(8)
C93 C88 C87 124.0(8)
C89 C88 C87 118.4(9)
C90 C89 C88 123.7(9)
C90 C89 H89 118.2
C88 C89 H89 118.2
C91 C90 C89 114.5(10)
C91 C90 C109 121.1(10)
C89 C90 C109 124.4(10)
C92 C91 C90 124.7(9)
C92 C91 H91 117.6
C90 C91 H91 117.6
C91 C92 C93 118.4(9)
C91 C92 C94 119.9(8)
C93 C92 C94 121.3(9)
C92 C93 C88 120.9(8)
C92 C93 O11 121.5(8)
C88 C93 O11 117.5(8)
C92 C94 C95 111.3(7)
C92 C94 H94B 109.4
C95 C94 H94B 109.4
C92 C94 H94A 109.4
C95 C94 H94A 109.4
H94B C94 H94A 108.0
C96 C95 C100 117.6(8)
C96 C95 C94 123.7(8)
C100 C95 C94 118.6(7)
C95 C96 C97 123.8(8)
C95 C96 H96 118.1
C97 C96 H96 118.1
C98 C97 C96 116.1(8)
C98 C97 C113 120.1(9)
C96 C97 C113 123.7(9)
C99 C98 C97 123.0(8)
C99 C98 H98 118.5
C97 C98 H98 118.5
C98 C99 C100 117.7(8)
C98 C99 C73 120.6(8)
C100 C99 C73 121.4(8)
C99 C100 O12 120.3(8)
C99 C100 C95 121.6(8)
O12 C100 C95 118.1(8)
C79 O9 C117 114.7(6)
C86 O10 H10 109.5
C93 O11 C131 111.9(6)
C100 O12 H12 109.5
C102 C101 C103 109.2(8)
C102 C101 C104 105.4(9)
C103 C101 C104 111.2(10)
C102 C101 C76 112.8(8)
C103 C101 C76 108.0(8)
C104 C101 C76 110.2(8)
C101 C102 H10A 109.5
C101 C102 H10C 109.5
H10A C102 H10C 109.5
C101 C102 H10B 109.5
H10A C102 H10B 109.5
H10C C102 H10B 109.5
C101 C103 H10E 109.5
C101 C103 H10F 109.5
H10E C103 H10F 109.5
C101 C103 H10D 109.5
H10E C103 H10D 109.5
H10F C103 H10D 109.5
C101 C104 H10G 109.5
C101 C104 H10I 109.5
H10G C104 H10I 109.5
C101 C104 H10H 109.5
H10G C104 H10H 109.5
H10I C104 H10H 109.5
C83 C105 C108 113.8(8)
C83 C105 C107 112.2(9)
C108 C105 C107 105.6(8)
C83 C105 C106 108.0(8)
C108 C105 C106 108.5(10)
C107 C105 C106 108.6(9)
C105 C106 H10K 109.5
C105 C106 H10L 109.5
H10K C106 H10L 109.5
C105 C106 H10J 109.5
H10K C106 H10J 109.5
H10L C106 H10J 109.5
C105 C107 H10M 109.5
C105 C107 H10O 109.5
H10M C107 H10O 109.5
C105 C107 H10N 109.5
H10M C107 H10N 109.5
H10O C107 H10N 109.5
C105 C108 H10P 109.5
C105 C108 H10R 109.5
H10P C108 H10R 109.5
C105 C108 H10Q 109.5
H10P C108 H10Q 109.5
H10R C108 H10Q 109.5
C111 C109 C110 117.3(13)
C111 C109 C90 111.4(10)
C110 C109 C90 111.0(10)
C111 C109 C112 101.4(11)
C110 C109 C112 108.1(11)
C90 C109 C112 106.6(11)
C109 C110 H11B 109.5
C109 C110 H11C 109.5
H11B C110 H11C 109.5
C109 C110 H11A 109.5
H11B C110 H11A 109.5
H11C C110 H11A 109.5
C109 C111 H11E 109.5
C109 C111 H11F 109.5
H11E C111 H11F 109.5
C109 C111 H11D 109.5
H11E C111 H11D 109.5
H11F C111 H11D 109.5
C109 C112 H11G 109.5
C109 C112 H11H 109.5
H11G C112 H11H 109.5
C109 C112 H11I 109.5
H11G C112 H11I 109.5
H11H C112 H11I 109.5
C115 C113 C97 107.9(9)
C115 C113 C116 106.9(10)
C97 C113 C116 113.3(9)
C115 C113 C114 108.1(10)
C97 C113 C114 112.5(9)
C116 C113 C114 107.8(9)
C113 C114 H11K 109.5
C113 C114 H11L 109.5
H11K C114 H11L 109.5
C113 C114 H11J 109.5
H11K C114 H11J 109.5
H11L C114 H11J 109.5
C113 C115 H11M 109.5
C113 C115 H11O 109.5
H11M C115 H11O 109.5
C113 C115 H11N 109.5
H11M C115 H11N 109.5
H11O C115 H11N 109.5
C113 C116 H11R 109.5
C113 C116 H11Q 109.5
H11R C116 H11Q 109.5
C113 C116 H11P 109.5
H11R C116 H11P 109.5
H11Q C116 H11P 109.5
O9 C117 C118 105.9(7)
O9 C117 H11T 110.5
C118 C117 H11T 110.5
O9 C117 H11S 110.5
C118 C117 H11S 110.5
H11T C117 H11S 108.7
N3 C118 C117 114.2(7)
N3 C118 H11V 108.7
C117 C118 H11V 108.7
N3 C118 H11U 108.7
C117 C118 H11U 108.7
H11V C118 H11U 107.6
C119 N3 C129 121.1(9)
C119 N3 C118 119.6(8)
C129 N3 C118 119.2(9)
O13 C119 N3 119.1(10)
O13 C119 C120 121.2(11)
N3 C119 C120 119.7(9)
C121 C120 C130 119.1(10)
C121 C120 C119 122.1(11)
C130 C120 C119 118.5(9)
C120 C121 C122 122.3(11)
C120 C121 H12A 118.8
C122 C121 H12A 118.8
C123 C122 C121 118.4(11)
C123 C122 H12B 120.8
C121 C122 H12B 120.8
C122 C123 C124 122.6(11)
C122 C123 H12C 118.7
C124 C123 H12C 118.7
C130 C124 C123 118.5(10)
C130 C124 C125 119.1(11)
C123 C124 C125 122.4(12)
C126 C125 C124 120.4(10)
C126 C125 H12D 119.8
C124 C125 H12D 119.8
C125 C126 C127 122.0(11)
C125 C126 H12E 119.0
C127 C126 H12E 119.0
C126 C127 C128 119.5(10)
C126 C127 H12F 120.3
C128 C127 H12F 120.3
C130 C128 C127 119.1(9)
C130 C128 C129 119.2(9)
C127 C128 C129 121.5(10)
O14 C129 N3 117.7(10)
O14 C129 C128 122.2(10)
N3 C129 C128 120.1(9)
C124 C130 C128 119.9(10)
C124 C130 C120 119.0(10)
C128 C130 C120 121.0(9)
O11 C131 C132 110.0(7)
O11 C131 H13A 109.7
C132 C131 H13A 109.7
O11 C131 H13B 109.7
C132 C131 H13B 109.7
H13A C131 H13B 108.2
N4 C132 C131 111.3(7)
N4 C132 H13C 109.4
C131 C132 H13C 109.4
N4 C132 H13D 109.4
C131 C132 H13D 109.4
H13C C132 H13D 108.0
C133 N4 C143 124.1(8)
C133 N4 C132 116.8(7)
C143 N4 C132 118.9(7)
O15 C133 N4 120.2(8)
O15 C133 C134 124.2(10)
N4 C133 C134 115.6(8)
C144 C134 C135 121.9(10)
C144 C134 C133 121.6(9)
C135 C134 C133 116.5(10)
C134 C135 C136 119.6(11)
C134 C135 H13 120.2
C136 C135 H13 120.2
C137 C136 C135 122.3(14)
C137 C136 H13E 118.9
C135 C136 H13E 118.9
C136 C137 C138 120.5(13)
C136 C137 H13F 119.8
C138 C137 H13F 119.8
C139 C138 C144 116.9(14)
C139 C138 C137 128.1(14)
C144 C138 C137 115.0(13)
C140 C139 C138 124.9(15)
C140 C139 H13G 117.6
C138 C139 H13G 117.6
C139 C140 C141 118.4(14)
C139 C140 H14C 120.8
C141 C140 H14C 120.8
C142 C141 C140 120.9(12)
C142 C141 H14D 119.5
C140 C141 H14D 119.5
C141 C142 C144 120.7(11)
C141 C142 C143 119.9(11)
C144 C142 C143 119.3(9)
O16 C143 N4 118.4(9)
O16 C143 C142 123.4(10)
N4 C143 C142 118.2(9)
C134 C144 C142 121.0(9)
C134 C144 C138 120.8(13)
C142 C144 C138 118.2(12)
C155 C145 C146 119.8(16)
C155 C145 C154 123.9(16)
C146 C145 C154 116.1(13)
C147 C146 C145 121.8(15)
C147 C146 H14 119.1
C145 C146 H14 119.1
C146 C147 C148 118.5(19)
C146 C147 H14A 120.7
C148 C147 H14A 120.7
C149 C148 C147 123(2)
C149 C148 H14B 118.7
C147 C148 H14B 118.7
C154 C149 C148 120.4(19)
C154 C149 C150 121.3(15)
C148 C149 C150 118.2(18)
C151 C150 C149 119.4(16)
C151 C150 H15 120.3
C149 C150 H15 120.3
C150 C151 C152 121.1(17)
C150 C151 H15A 119.5
C152 C151 H15A 119.5
C151 C152 C153 122.3(15)
C151 C152 H15B 118.9
C153 C152 H15B 118.9
C152 C153 C154 117.3(13)
C152 C153 H15C 121.3
C154 C153 H15C 121.3
C149 C154 C153 118.5(15)
C149 C154 C145 120.6(15)
C153 C154 C145 120.9(13)
O17 C155 C145 132.8(15)
O17 C155 H15D 113.6
C145 C155 H15D 113.6
C157 C156 C165 126(3)
C157 C156 C166 105(2)
C165 C156 C166 128(2)
C156 C157 C158 118(3)
C156 C157 H15E 121.0
C158 C157 H15E 121.0
C159 C158 C157 118(3)
C159 C158 H15F 121.1
C157 C158 H15F 121.1
C158 C159 C160 121(2)
C158 C159 H15G 119.4
C160 C159 H15G 119.4
C165 C160 C159 119.5(15)
C165 C160 C161 117.1(13)
C159 C160 C161 123.2(17)
C162 C161 C160 119.6(13)
C162 C161 H16 120.2
C160 C161 H16 120.2
C161 C162 C163 119.8(13)
C161 C162 H16A 120.1
C163 C162 H16A 120.1
C164 C163 C162 123.5(12)
C164 C163 H16B 118.3
C162 C163 H16B 118.3
C163 C164 C165 119.3(11)
C163 C164 H16C 120.3
C165 C164 H16C 120.3
C160 C165 C164 120.6(12)
C160 C165 C156 116.5(17)
C164 C165 C156 122.8(16)
O18 C166 C156 120(3)
O18 C166 H16D 120.1
C156 C166 H16D 120.1
C176 C167 C168 108.5(15)
C176 C167 C177 152.3(17)
C168 C167 C177 99.2(15)
C176 C167 C175 48.1(9)
C168 C167 C175 156.6(15)
C177 C167 C175 104.2(13)
C167 C168 C169 115.3(15)
C167 C168 H16E 122.3
C169 C168 H16E 122.3
C170 C169 C168 127.1(16)
C170 C169 H16F 116.5
C168 C169 H16F 116.5
C169 C170 C171 120.8(15)
C169 C170 H17A 119.6
C171 C170 H17A 119.6
C172 C171 C176 130.2(18)
C172 C171 C170 129.8(17)
C176 C171 C170 99.1(14)
C171 C172 C173 115.4(17)
C171 C172 H17B 122.3
C173 C172 H17B 122.3
C174 C173 C172 112.5(17)
C174 C173 H17C 123.8
C172 C173 H17C 123.8
C173 C174 C175 136(2)
C173 C174 H17D 112.0
C175 C174 H17D 112.0
C174 C175 C176 103.3(15)
C174 C175 C167 146.0(16)
C176 C175 C167 42.7(8)
C174 C175 H17E 128.4
C176 C175 H17E 128.4
C167 C175 H17E 85.7
C171 C176 C167 148.9(17)
C171 C176 C175 121.8(15)
C167 C176 C175 89.2(13)
O19 C177 C167 100.9(15)
O19 C177 H17F 129.6
C167 C177 H17F 129.6

loop_
_geom_bond_atom_site_label_1
_geom_bond_atom_site_label_2
_geom_bond_distance
C1 C27 1.511(9)
C1 C2 1.545(10)
C1 H1B 0.9700
C1 H1A 0.9700
C2 C3 1.348(11)
C2 C7 1.369(10)
C3 C4 1.364(11)
C3 H3 0.9300
C4 C5 1.381(10)
C4 C29 1.536(12)
C5 C6 1.427(11)
C5 H5 0.9300
C6 C7 1.394(10)
C6 C8 1.486(10)
C7 O1 1.401(9)
C8 C9 1.498(10)
C8 H8B 0.9700
C8 H8A 0.9700
C9 C10 1.369(11)
C9 C14 1.401(10)
C10 C11 1.387(11)
C10 H10S 0.9300
C11 C12 1.400(11)
C11 C33 1.543(12)
C12 C13 1.389(10)
C12 H12G 0.9300
C13 C14 1.379(10)
C13 C15 1.483(10)
C14 O2 1.359(8)
C15 C16 1.522(10)
C15 H15I 0.9700
C15 H15H 0.9700
C16 C17 1.381(10)
C16 C21 1.389(10)
C17 C18 1.377(10)
C17 H17 0.9300
C18 C19 1.394(10)
C18 C37 1.520(12)
C19 C20 1.358(10)
C19 H19 0.9300
C20 C21 1.405(10)
C20 C22 1.519(10)
C21 O3 1.372(9)
C22 C23 1.546(10)
C22 H22B 0.9700
C22 H22A 0.9700
C23 C24 1.373(10)
C23 C28 1.396(10)
C24 C25 1.421(11)
C24 H24 0.9300
C25 C26 1.388(10)
C25 C41 1.528(11)
C26 C27 1.392(10)
C26 H26 0.9300
C27 C28 1.346(10)
C28 O4 1.364(8)
C29 C31 1.524(12)
C29 C30 1.543(12)
C29 C32 1.549(13)
C30 H30A 0.9600
C30 H30C 0.9600
C30 H30B 0.9600
C31 H31B 0.9600
C31 H31C 0.9600
C31 H31A 0.9600
C32 H32B 0.9600
C32 H32C 0.9600
C32 H32A 0.9600
C33 C36 1.481(13)
C33 C34 1.485(14)
C33 C35 1.504(14)
C34 H34B 0.9600
C34 H34C 0.9600
C34 H34A 0.9600
C35 H35A 0.9600
C35 H35C 0.9600
C35 H35B 0.9600
C36 H36B 0.9600
C36 H36C 0.9600
C36 H36A 0.9600
C37 C40 1.422(13)
C37 C38 1.484(14)
C37 C39 1.501(14)
C38 H38A 0.9600
C38 H38B 0.9600
C38 H38C 0.9600
C39 H39B 0.9600
C39 H39C 0.9600
C39 H39A 0.9600
C40 H40B 0.9600
C40 H40C 0.9600
C40 H40A 0.9600
C41 C42 1.419(13)
C41 C43 1.420(15)
C41 C44 1.542(15)
C42 H42B 0.9600
C42 H42C 0.9600
C42 H42A 0.9600
C43 H43B 0.9600
C43 H43C 0.9600
C43 H43A 0.9600
C44 H44A 0.9600
C44 H44C 0.9600
C44 H44B 0.9600
O1 C45 1.418(8)
O2 H2 0.8200
O3 C59 1.442(8)
O4 H4 0.8200
C45 C46 1.442(10)
C45 H45B 0.9700
C45 H45A 0.9700
C46 N1 1.454(9)
C46 H46B 0.9700
C46 H46A 0.9700
N1 C47 1.359(10)
N1 C57 1.424(10)
C47 O5 1.230(9)
C47 C48 1.448(11)
C48 C49 1.329(11)
C48 C58 1.439(11)
C49 C50 1.430(15)
C49 H49 0.9300
C50 C51 1.360(15)
C50 H50 0.9300
C51 C52 1.432(14)
C51 H51 0.9300
C52 C58 1.416(12)
C52 C53 1.447(14)
C53 C54 1.337(13)
C53 H53 0.9300
C54 C55 1.372(13)
C54 H54 0.9300
C55 C56 1.363(11)
C55 H55 0.9300
C56 C58 1.411(11)
C56 C57 1.484(12)
C57 O6 1.230(9)
C59 C60 1.495(11)
C59 H59A 0.9700
C59 H59B 0.9700
C60 N2 1.452(9)
C60 H60A 0.9700
C60 H60B 0.9700
N2 C71 1.389(10)
N2 C61 1.408(11)
C61 O7 1.224(9)
C61 C62 1.483(12)
C62 C63 1.364(11)
C62 C72 1.410(11)
C63 C64 1.401(13)
C63 H63 0.9300
C64 C65 1.367(12)
C64 H64 0.9300
C65 C66 1.406(13)
C65 H65 0.9300
C66 C72 1.386(11)
C66 C67 1.396(13)
C67 C68 1.367(13)
C67 H67 0.9300
C68 C69 1.392(12)
C68 H68 0.9300
C69 C70 1.344(11)
C69 H69 0.9300
C70 C72 1.436(11)
C70 C71 1.440(12)
C71 O8 1.238(10)
C73 C99 1.511(10)
C73 C74 1.514(10)
C73 H73B 0.9700
C73 H73A 0.9700
C74 C75 1.362(10)
C74 C79 1.383(9)
C75 C76 1.382(10)
C75 H75 0.9300
C76 C77 1.387(9)
C76 C101 1.552(11)
C77 C78 1.380(10)
C77 H77 0.9300
C78 C79 1.401(10)
C78 C80 1.511(9)
C79 O9 1.423(9)
C80 C81 1.525(9)
C80 H80B 0.9700
C80 H80A 0.9700
C81 C82 1.356(9)
C81 C86 1.388(9)
C82 C83 1.419(10)
C82 H82 0.9300
C83 C84 1.375(10)
C83 C105 1.512(11)
C84 C85 1.381(10)
C84 H84 0.9300
C85 C86 1.393(9)
C85 C87 1.476(9)
C86 O10 1.344(8)
C87 C88 1.532(10)
C87 H87B 0.9700
C87 H87A 0.9700
C88 C93 1.387(10)
C88 C89 1.392(10)
C89 C90 1.392(11)
C89 H89 0.9300
C90 C91 1.384(11)
C90 C109 1.524(13)
C91 C92 1.359(10)
C91 H91 0.9300
C92 C93 1.379(10)
C92 C94 1.503(10)
C93 O11 1.390(8)
C94 C95 1.513(10)
C94 H94B 0.9700
C94 H94A 0.9700
C95 C96 1.338(10)
C95 C100 1.405(10)
C96 C97 1.415(11)
C96 H96 0.9300
C97 C98 1.382(10)
C97 C113 1.513(11)
C98 C99 1.375(10)
C98 H98 0.9300
C99 C100 1.395(10)
C100 O12 1.397(8)
O9 C117 1.425(9)
O10 H10 0.8200
O11 C131 1.439(8)
O12 H12 0.8200
C101 C102 1.505(11)
C101 C103 1.514(12)
C101 C104 1.541(12)
C102 H10A 0.9600
C102 H10C 0.9600
C102 H10B 0.9600
C103 H10E 0.9600
C103 H10F 0.9600
C103 H10D 0.9600
C104 H10G 0.9600
C104 H10I 0.9600
C104 H10H 0.9600
C105 C108 1.528(11)
C105 C107 1.539(11)
C105 C106 1.541(12)
C106 H10K 0.9600
C106 H10L 0.9600
C106 H10J 0.9600
C107 H10M 0.9600
C107 H10O 0.9600
C107 H10N 0.9600
C108 H10P 0.9600
C108 H10R 0.9600
C108 H10Q 0.9600
C109 C111 1.484(13)
C109 C110 1.496(14)
C109 C112 1.577(16)
C110 H11B 0.9600
C110 H11C 0.9600
C110 H11A 0.9600
C111 H11E 0.9600
C111 H11F 0.9600
C111 H11D 0.9600
C112 H11G 0.9600
C112 H11H 0.9600
C112 H11I 0.9600
C113 C115 1.489(14)
C113 C116 1.521(12)
C113 C114 1.547(13)
C114 H11K 0.9600
C114 H11L 0.9600
C114 H11J 0.9600
C115 H11M 0.9600
C115 H11O 0.9600
C115 H11N 0.9600
C116 H11R 0.9600
C116 H11Q 0.9600
C116 H11P 0.9600
C117 C118 1.495(10)
C117 H11T 0.9700
C117 H11S 0.9700
C118 N3 1.423(9)
C118 H11V 0.9700
C118 H11U 0.9700
N3 C119 1.377(11)
N3 C129 1.399(11)
C119 O13 1.231(9)
C119 C120 1.492(12)
C120 C121 1.360(11)
C120 C130 1.406(11)
C121 C122 1.374(13)
C121 H12A 0.9300
C122 C123 1.339(13)
C122 H12B 0.9300
C123 C124 1.393(12)
C123 H12C 0.9300
C124 C130 1.391(11)
C124 C125 1.400(12)
C125 C126 1.350(11)
C125 H12D 0.9300
C126 C127 1.362(12)
C126 H12E 0.9300
C127 C128 1.408(11)
C127 H12F 0.9300
C128 C130 1.400(11)
C128 C129 1.462(11)
C129 O14 1.247(10)
C131 C132 1.480(10)
C131 H13A 0.9700
C131 H13B 0.9700
C132 N4 1.443(8)
C132 H13C 0.9700
C132 H13D 0.9700
N4 C133 1.389(9)
N4 C143 1.393(10)
C133 O15 1.209(9)
C133 C134 1.502(11)
C134 C144 1.352(11)
C134 C135 1.374(11)
C135 C136 1.379(13)
C135 H13 0.9300
C136 C137 1.320(15)
C136 H13E 0.9300
C137 C138 1.488(16)
C137 H13F 0.9300
C138 C139 1.381(15)
C138 C144 1.437(13)
C139 C140 1.344(16)
C139 H13G 0.9300
C140 C141 1.386(15)
C140 H14C 0.9300
C141 C142 1.371(11)
C141 H14D 0.9300
C142 C144 1.413(12)
C142 C143 1.463(12)
C143 O16 1.226(9)
C145 C155 1.371(15)
C145 C146 1.414(16)
C145 C154 1.460(15)
C146 C147 1.371(18)
C146 H14 0.9300
C147 C148 1.39(2)
C147 H14A 0.9300
C148 C149 1.35(2)
C148 H14B 0.9300
C149 C154 1.350(16)
C149 C150 1.420(17)
C150 C151 1.296(17)
C150 H15 0.9300
C151 C152 1.350(17)
C151 H15A 0.9300
C152 C153 1.387(13)
C152 H15B 0.9300
C153 C154 1.410(13)
C153 H15C 0.9300
C155 O17 1.244(13)
C155 H15D 0.9300
C156 C157 1.30(3)
C156 C165 1.392(17)
C156 C166 1.51(3)
C157 C158 1.47(3)
C157 H15E 0.9300
C158 C159 1.34(2)
C158 H15F 0.9300
C159 C160 1.440(18)
C159 H15G 0.9300
C160 C165 1.381(13)
C160 C161 1.485(15)
C161 C162 1.328(14)
C161 H16 0.9300
C162 C163 1.366(14)
C162 H16A 0.9300
C163 C164 1.340(13)
C163 H16B 0.9300
C164 C165 1.382(13)
C164 H16C 0.9300
C166 O18 1.14(3)
C166 H16D 0.9300
C167 C176 1.365(15)
C167 C168 1.409(17)
C167 C177 1.527(18)
C167 C175 2.01(2)
C168 C169 1.430(16)
C168 H16E 0.9300
C169 C170 1.334(15)
C169 H16F 0.9300
C170 C171 1.558(16)
C170 H17A 0.9300
C171 C172 1.296(15)
C171 C176 1.302(15)
C172 C173 1.434(18)
C172 H17B 0.9300
C173 C174 1.368(19)
C173 H17C 0.9300
C174 C175 1.397(18)
C174 H17D 0.9300
C175 C176 1.498(17)
C175 H17E 0.9300
C177 O19 1.39(2)
C177 H17F 0.9300

loop_
_geom_torsion_atom_site_label_1
_geom_torsion_atom_site_label_2
_geom_torsion_atom_site_label_3
_geom_torsion_atom_site_label_4
_geom_torsion
C27 C1 C2 C3 -66.6(10)
C27 C1 C2 C7 108.6(9)
C7 C2 C3 C4 0.2(13)
C1 C2 C3 C4 175.6(7)
C2 C3 C4 C5 0.8(13)
C2 C3 C4 C29 178.2(8)
C3 C4 C5 C6 -1.7(13)
C29 C4 C5 C6 -179.3(7)
C4 C5 C6 C7 1.6(12)
C4 C5 C6 C8 -174.4(7)
C3 C2 C7 C6 -0.3(12)
C1 C2 C7 C6 -175.6(7)
C3 C2 C7 O1 173.8(7)
C1 C2 C7 O1 -1.5(12)
C5 C6 C7 C2 -0.6(11)
C8 C6 C7 C2 175.2(7)
C5 C6 C7 O1 -175.0(7)
C8 C6 C7 O1 0.8(11)
C7 C6 C8 C9 -106.6(9)
C5 C6 C8 C9 69.1(10)
C6 C8 C9 C10 -101.4(9)
C6 C8 C9 C14 73.3(10)
C14 C9 C10 C11 0.2(13)
C8 C9 C10 C11 175.2(8)
C9 C10 C11 C12 2.3(13)
C9 C10 C11 C33 -177.9(9)
C10 C11 C12 C13 -4.0(12)
C33 C11 C12 C13 176.3(8)
C11 C12 C13 C14 3.2(12)
C11 C12 C13 C15 -169.3(7)
C12 C13 C14 O2 177.9(7)
C15 C13 C14 O2 -9.7(11)
C12 C13 C14 C9 -0.5(12)
C15 C13 C14 C9 172.0(7)
C10 C9 C14 O2 -179.4(7)
C8 C9 C14 O2 5.5(12)
C10 C9 C14 C13 -1.2(12)
C8 C9 C14 C13 -176.3(7)
C14 C13 C15 C16 -72.0(10)
C12 C13 C15 C16 100.4(9)
C13 C15 C16 C17 -53.7(10)
C13 C15 C16 C21 118.9(9)
C21 C16 C17 C18 -1.8(12)
C15 C16 C17 C18 171.3(7)
C16 C17 C18 C19 0.1(12)
C16 C17 C18 C37 179.6(8)
C17 C18 C19 C20 -0.7(12)
C37 C18 C19 C20 179.8(8)
C18 C19 C20 C21 2.8(12)
C18 C19 C20 C22 -172.7(7)
C17 C16 C21 O3 -179.0(7)
C15 C16 C21 O3 8.4(11)
C17 C16 C21 C20 4.0(11)
C15 C16 C21 C20 -168.7(7)
C19 C20 C21 O3 178.5(7)
C22 C20 C21 O3 -6.0(10)
C19 C20 C21 C16 -4.5(11)
C22 C20 C21 C16 171.1(7)
C19 C20 C22 C23 58.3(10)
C21 C20 C22 C23 -117.1(8)
C20 C22 C23 C24 -105.7(9)
C20 C22 C23 C28 73.0(10)
C28 C23 C24 C25 -5.6(13)
C22 C23 C24 C25 173.1(7)
C23 C24 C25 C26 2.8(13)
C23 C24 C25 C41 -177.1(9)
C24 C25 C26 C27 -0.3(13)
C41 C25 C26 C27 179.7(9)
C25 C26 C27 C28 0.6(13)
C25 C26 C27 C1 -174.8(8)
C2 C1 C27 C28 -75.2(10)
C2 C1 C27 C26 100.0(9)
C26 C27 C28 O4 -179.1(7)
C1 C27 C28 O4 -4.0(11)
C26 C27 C28 C23 -3.3(12)
C1 C27 C28 C23 171.9(7)
C24 C23 C28 C27 5.9(12)
C22 C23 C28 C27 -172.8(7)
C24 C23 C28 O4 -178.3(7)
C22 C23 C28 O4 3.0(11)
C3 C4 C29 C31 -92.3(12)
C5 C4 C29 C31 85.0(11)
C3 C4 C29 C30 28.5(12)
C5 C4 C29 C30 -154.2(9)
C3 C4 C29 C32 146.8(10)
C5 C4 C29 C32 -35.8(12)
C10 C11 C33 C36 -131.1(11)
C12 C11 C33 C36 48.6(13)
C10 C11 C33 C34 102.6(13)
C12 C11 C33 C34 -77.7(14)
C10 C11 C33 C35 -17.4(15)
C12 C11 C33 C35 162.3(10)
C17 C18 C37 C40 5.8(16)
C19 C18 C37 C40 -174.7(12)
C17 C18 C37 C38 -112.6(12)
C19 C18 C37 C38 66.9(14)
C17 C18 C37 C39 131.9(11)
C19 C18 C37 C39 -48.5(14)
C26 C25 C41 C42 33.8(17)
C24 C25 C41 C42 -146.3(13)
C26 C25 C41 C43 -96.9(16)
C24 C25 C41 C43 83.1(17)
C26 C25 C41 C44 148.4(11)
C24 C25 C41 C44 -31.6(15)
C2 C7 O1 C45 89.1(9)
C6 C7 O1 C45 -96.5(8)
C16 C21 O3 C59 73.3(8)
C20 C21 O3 C59 -109.6(7)
C7 O1 C45 C46 -172.4(7)
O1 C45 C46 N1 61.9(9)
C45 C46 N1 C47 81.4(9)
C45 C46 N1 C57 -102.8(9)
C57 N1 C47 O5 -178.2(8)
C46 N1 C47 O5 -2.6(12)
C57 N1 C47 C48 4.2(12)
C46 N1 C47 C48 179.7(7)
O5 C47 C48 C49 4.4(14)
N1 C47 C48 C49 -178.0(9)
O5 C47 C48 C58 178.0(8)
N1 C47 C48 C58 -4.4(12)
C58 C48 C49 C50 3.1(16)
C47 C48 C49 C50 176.7(10)
C48 C49 C50 C51 -0.2(19)
C49 C50 C51 C52 0(2)
C50 C51 C52 C58 -1.7(17)
C50 C51 C52 C53 178.9(12)
C58 C52 C53 C54 -0.3(17)
C51 C52 C53 C54 179.1(12)
C52 C53 C54 C55 1(2)
C53 C54 C55 C56 -1.2(18)
C54 C55 C56 C58 0.0(15)
C54 C55 C56 C57 -176.8(10)
C47 N1 C57 O6 172.3(9)
C46 N1 C57 O6 -3.3(12)
C47 N1 C57 C56 -5.2(12)
C46 N1 C57 C56 179.2(7)
C55 C56 C57 O6 5.9(14)
C58 C56 C57 O6 -171.0(9)
C55 C56 C57 N1 -176.7(8)
C58 C56 C57 N1 6.4(12)
C55 C56 C58 C52 1.0(14)
C57 C56 C58 C52 177.9(8)
C55 C56 C58 C48 176.2(9)
C57 C56 C58 C48 -6.9(13)
C51 C52 C58 C56 179.7(9)
C53 C52 C58 C56 -0.8(13)
C51 C52 C58 C48 4.4(13)
C53 C52 C58 C48 -176.1(9)
C49 C48 C58 C56 179.5(9)
C47 C48 C58 C56 5.9(13)
C49 C48 C58 C52 -5.2(14)
C47 C48 C58 C52 -178.8(8)
C21 O3 C59 C60 174.6(7)
O3 C59 C60 N2 175.0(7)
C59 C60 N2 C71 81.7(9)
C59 C60 N2 C61 -92.4(9)
C71 N2 C61 O7 -177.3(8)
C60 N2 C61 O7 -3.5(12)
C71 N2 C61 C62 6.0(12)
C60 N2 C61 C62 179.9(8)
O7 C61 C62 C63 1.9(15)
N2 C61 C62 C63 178.5(9)
O7 C61 C62 C72 175.8(9)
N2 C61 C62 C72 -7.5(13)
C72 C62 C63 C64 1.0(15)
C61 C62 C63 C64 175.1(9)
C62 C63 C64 C65 -2.2(16)
C63 C64 C65 C66 0.9(17)
C64 C65 C66 C72 1.5(15)
C64 C65 C66 C67 -179.1(10)
C72 C66 C67 C68 -4.1(16)
C65 C66 C67 C68 176.5(11)
C66 C67 C68 C69 5.1(17)
C67 C68 C69 C70 -4.0(17)
C68 C69 C70 C72 1.6(15)
C68 C69 C70 C71 -176.6(10)
C61 N2 C71 O8 178.7(8)
C60 N2 C71 O8 5.0(12)
C61 N2 C71 C70 -0.9(12)
C60 N2 C71 C70 -174.6(8)
C69 C70 C71 O8 -4.4(14)
C72 C70 C71 O8 177.4(9)
C69 C70 C71 N2 175.1(8)
C72 C70 C71 N2 -3.1(12)
C67 C66 C72 C62 177.8(9)
C65 C66 C72 C62 -2.8(13)
C67 C66 C72 C70 1.6(13)
C65 C66 C72 C70 -179.0(9)
C63 C62 C72 C66 1.6(14)
C61 C62 C72 C66 -172.4(9)
C63 C62 C72 C70 177.9(9)
C61 C62 C72 C70 3.9(13)
C69 C70 C72 C66 -0.4(13)
C71 C70 C72 C66 177.9(8)
C69 C70 C72 C62 -176.8(9)
C71 C70 C72 C62 1.5(13)
C99 C73 C74 C75 -67.5(10)
C99 C73 C74 C79 110.3(9)
C79 C74 C75 C76 -2.0(12)
C73 C74 C75 C76 176.0(7)
C74 C75 C76 C77 -1.7(12)
C74 C75 C76 C101 177.0(8)
C75 C76 C77 C78 2.0(11)
C101 C76 C77 C78 -176.8(8)
C76 C77 C78 C79 1.4(11)
C76 C77 C78 C80 -178.0(7)
C75 C74 C79 C78 5.8(11)
C73 C74 C79 C78 -172.0(7)
C75 C74 C79 O9 176.6(6)
C73 C74 C79 O9 -1.3(10)
C77 C78 C79 C74 -5.5(11)
C80 C78 C79 C74 173.8(6)
C77 C78 C79 O9 -176.3(6)
C80 C78 C79 O9 3.1(10)
C77 C78 C80 C81 73.8(9)
C79 C78 C80 C81 -105.6(8)
C78 C80 C81 C82 -103.1(8)
C78 C80 C81 C86 74.1(9)
C86 C81 C82 C83 -0.1(12)
C80 C81 C82 C83 177.1(7)
C81 C82 C83 C84 -1.4(12)
C81 C82 C83 C105 -174.6(8)
C82 C83 C84 C85 0.8(12)
C105 C83 C84 C85 174.0(8)
C83 C84 C85 C86 1.2(12)
C83 C84 C85 C87 -172.2(8)
C82 C81 C86 O10 -179.9(7)
C80 C81 C86 O10 2.8(11)
C82 C81 C86 C85 2.3(11)
C80 C81 C86 C85 -174.9(7)
C84 C85 C86 O10 179.3(7)
C87 C85 C86 O10 -7.1(11)
C84 C85 C86 C81 -2.8(11)
C87 C85 C86 C81 170.8(7)
C84 C85 C87 C88 99.4(9)
C86 C85 C87 C88 -74.0(9)
C85 C87 C88 C93 124.8(8)
C85 C87 C88 C89 -49.7(9)
C93 C88 C89 C90 -2.7(12)
C87 C88 C89 C90 172.2(7)
C88 C89 C90 C91 -1.8(12)
C88 C89 C90 C109 179.7(10)
C89 C90 C91 C92 3.1(13)
C109 C90 C91 C92 -178.3(10)
C90 C91 C92 C93 0.3(13)
C90 C91 C92 C94 -172.6(8)
C91 C92 C93 C88 -5.2(12)
C94 C92 C93 C88 167.7(7)
C91 C92 C93 O11 177.2(7)
C94 C92 C93 O11 -10.0(11)
C89 C88 C93 C92 6.3(11)
C87 C88 C93 C92 -168.3(7)
C89 C88 C93 O11 -176.0(6)
C87 C88 C93 O11 9.4(11)
C91 C92 C94 C95 55.8(10)
C93 C92 C94 C95 -116.9(8)
C92 C94 C95 C96 -111.6(10)
C92 C94 C95 C100 66.3(10)
C100 C95 C96 C97 -3.2(14)
C94 C95 C96 C97 174.7(8)
C95 C96 C97 C98 0.3(14)
C95 C96 C97 C113 -176.0(10)
C96 C97 C98 C99 3.7(14)
C113 C97 C98 C99 -179.9(9)
C97 C98 C99 C100 -4.5(13)
C97 C98 C99 C73 -178.3(8)
C74 C73 C99 C98 102.5(9)
C74 C73 C99 C100 -71.2(11)
C98 C99 C100 O12 -180.0(7)
C73 C99 C100 O12 -6.2(12)
C98 C99 C100 C95 1.3(12)
C73 C99 C100 C95 175.1(8)
C96 C95 C100 C99 2.4(12)
C94 C95 C100 C99 -175.7(7)
C96 C95 C100 O12 -176.4(8)
C94 C95 C100 O12 5.6(11)
C74 C79 O9 C117 84.0(8)
C78 C79 O9 C117 -104.6(7)
C92 C93 O11 C131 -96.2(8)
C88 C93 O11 C131 86.1(8)
C75 C76 C101 C102 15.2(13)
C77 C76 C101 C102 -166.1(8)
C75 C76 C101 C103 -105.6(10)
C77 C76 C101 C103 73.1(10)
C75 C76 C101 C104 132.7(9)
C77 C76 C101 C104 -48.7(11)
C84 C83 C105 C108 26.4(13)
C82 C83 C105 C108 -160.9(9)
C84 C83 C105 C107 146.1(8)
C82 C83 C105 C107 -41.2(12)
C84 C83 C105 C106 -94.2(10)
C82 C83 C105 C106 78.5(11)
C91 C90 C109 C111 -177.3(10)
C89 C90 C109 C111 1.2(17)
C91 C90 C109 C110 -44.6(16)
C89 C90 C109 C110 133.9(11)
C91 C90 C109 C112 72.8(12)
C89 C90 C109 C112 -108.7(11)
C98 C97 C113 C115 -83.6(12)
C96 C97 C113 C115 92.5(12)
C98 C97 C113 C116 158.2(9)
C96 C97 C113 C116 -25.6(15)
C98 C97 C113 C114 35.6(14)
C96 C97 C113 C114 -148.3(10)
C79 O9 C117 C118 -164.4(7)
O9 C117 C118 N3 153.9(7)
C117 C118 N3 C119 -88.1(10)
C117 C118 N3 C129 93.8(10)
C129 N3 C119 O13 -176.7(9)
C118 N3 C119 O13 5.3(13)
C129 N3 C119 C120 1.9(12)
C118 N3 C119 C120 -176.1(8)
O13 C119 C120 C121 -4.2(14)
N3 C119 C120 C121 177.2(8)
O13 C119 C120 C130 -177.8(9)
N3 C119 C120 C130 3.7(12)
C130 C120 C121 C122 -1.8(14)
C119 C120 C121 C122 -175.3(9)
C120 C121 C122 C123 0.1(16)
C121 C122 C123 C124 1.6(16)
C122 C123 C124 C130 -1.4(15)
C122 C123 C124 C125 178.9(10)
C130 C124 C125 C126 -1.2(13)
C123 C124 C125 C126 178.5(9)
C124 C125 C126 C127 -0.1(15)
C125 C126 C127 C128 0.3(15)
C126 C127 C128 C130 0.8(13)
C126 C127 C128 C129 176.1(9)
C119 N3 C129 O14 174.2(8)
C118 N3 C129 O14 -7.8(13)
C119 N3 C129 C128 -3.8(12)
C118 N3 C129 C128 174.2(8)
C130 C128 C129 O14 -177.8(9)
C127 C128 C129 O14 7.0(14)
C130 C128 C129 N3 0.1(12)
C127 C128 C129 N3 -175.1(8)
C123 C124 C130 C128 -177.4(8)
C125 C124 C130 C128 2.3(12)
C123 C124 C130 C120 -0.4(12)
C125 C124 C130 C120 179.3(8)
C127 C128 C130 C124 -2.2(12)
C129 C128 C130 C124 -177.5(8)
C127 C128 C130 C120 -179.1(8)
C129 C128 C130 C120 5.6(12)
C121 C120 C130 C124 1.9(13)
C119 C120 C130 C124 175.7(8)
C121 C120 C130 C128 178.8(8)
C119 C120 C130 C128 -7.4(12)
C93 O11 C131 C132 176.0(7)
O11 C131 C132 N4 -173.0(6)
C131 C132 N4 C133 81.8(9)
C131 C132 N4 C143 -93.6(8)
C143 N4 C133 O15 177.5(8)
C132 N4 C133 O15 2.3(12)
C143 N4 C133 C134 -5.1(12)
C132 N4 C133 C134 179.8(7)
O15 C133 C134 C144 -179.9(9)
N4 C133 C134 C144 2.7(12)
O15 C133 C134 C135 -1.3(14)
N4 C133 C134 C135 -178.7(8)
C144 C134 C135 C136 -1.5(16)
C133 C134 C135 C136 179.9(10)
C134 C135 C136 C137 2(2)
C135 C136 C137 C138 -2(2)
C136 C137 C138 C139 178.8(13)
C136 C137 C138 C144 0.7(18)
C144 C138 C139 C140 0.8(19)
C137 C138 C139 C140 -177.3(14)
C138 C139 C140 C141 -2(2)
C139 C140 C141 C142 0(2)
C140 C141 C142 C144 2.3(16)
C140 C141 C142 C143 177.9(10)
C133 N4 C143 O16 -176.3(8)
C132 N4 C143 O16 -1.3(12)
C133 N4 C143 C142 5.4(12)
C132 N4 C143 C142 -179.6(8)
C141 C142 C143 O16 3.1(15)
C144 C142 C143 O16 178.7(9)
C141 C142 C143 N4 -178.7(9)
C144 C142 C143 N4 -3.0(13)
C135 C134 C144 C142 -179.4(9)
C133 C134 C144 C142 -0.8(14)
C135 C134 C144 C138 0.1(15)
C133 C134 C144 C138 178.7(8)
C141 C142 C144 C134 176.6(9)
C143 C142 C144 C134 1.0(14)
C141 C142 C144 C138 -3.0(14)
C143 C142 C144 C138 -178.6(9)
C139 C138 C144 C134 -178.1(10)
C137 C138 C144 C134 0.3(14)
C139 C138 C144 C142 1.4(14)
C137 C138 C144 C142 179.8(10)
C155 C145 C146 C147 -177.8(13)
C154 C145 C146 C147 -3.0(19)
C145 C146 C147 C148 1(2)
C146 C147 C148 C149 2(3)
C147 C148 C149 C154 -3(3)
C147 C148 C149 C150 -179.8(16)
C154 C149 C150 C151 4(2)
C148 C149 C150 C151 -179.0(16)
C149 C150 C151 C152 -3(3)
C150 C151 C152 C153 0(2)
C151 C152 C153 C154 2.8(19)
C148 C149 C154 C153 -178.4(14)
C150 C149 C154 C153 -1.7(18)
C148 C149 C154 C145 1(2)
C150 C149 C154 C145 177.8(12)
C152 C153 C154 C149 -1.6(16)
C152 C153 C154 C145 178.8(10)
C155 C145 C154 C149 176.4(12)
C146 C145 C154 C149 1.7(16)
C155 C145 C154 C153 -4.1(17)
C146 C145 C154 C153 -178.7(10)
C146 C145 C155 O17 172.8(15)
C154 C145 C155 O17 -2(2)
C165 C156 C157 C158 1(3)
C166 C156 C157 C158 171(2)
C156 C157 C158 C159 6(3)
C157 C158 C159 C160 -10(3)
C158 C159 C160 C165 8(2)
C158 C159 C160 C161 -178.4(15)
C165 C160 C161 C162 -1.3(17)
C159 C160 C161 C162 -175.4(12)
C160 C161 C162 C163 0.0(18)
C161 C162 C163 C164 -0.5(19)
C162 C163 C164 C165 2.4(18)
C159 C160 C165 C164 177.5(11)
C161 C160 C165 C164 3.1(15)
C159 C160 C165 C156 -0.5(16)
C161 C160 C165 C156 -174.9(10)
C163 C164 C165 C160 -3.7(16)
C163 C164 C165 C156 174.2(11)
C157 C156 C165 C160 -4(2)
C166 C156 C165 C160 -171.6(17)
C157 C156 C165 C164 178.3(17)
C166 C156 C165 C164 10(2)
C157 C156 C166 O18 179(3)
C165 C156 C166 O18 -11(5)
C176 C167 C168 C169 0.8(17)
C177 C167 C168 C169 -177.5(11)
C175 C167 C168 C169 1(3)
C167 C168 C169 C170 1(2)
C168 C169 C170 C171 -5(2)
C169 C170 C171 C172 176.4(14)
C169 C170 C171 C176 6.2(16)
C176 C171 C172 C173 -10(2)
C170 C171 C172 C173 -177.1(12)
C171 C172 C173 C174 8(2)
C172 C173 C174 C175 -5(3)
C173 C174 C175 C176 2(3)
C173 C174 C175 C167 3(4)
C176 C167 C175 C174 -1(2)
C168 C167 C175 C174 -2(4)
C177 C167 C175 C174 177(2)
C168 C167 C175 C176 -1(3)
C177 C167 C175 C176 178.1(14)
C172 C171 C176 C167 -176.4(19)
C170 C171 C176 C167 -6(3)
C172 C171 C176 C175 7(2)
C170 C171 C176 C175 177.5(11)
C168 C167 C176 C171 3(3)
C177 C167 C176 C171 179(2)
C175 C167 C176 C171 -177(3)
C168 C167 C176 C175 179.8(11)
C177 C167 C176 C175 -4(3)
C174 C175 C176 C171 -2.6(18)
C167 C175 C176 C171 178.0(18)
C174 C175 C176 C167 179.3(11)
C176 C167 C177 O19 2(3)
C168 C167 C177 O19 178.6(12)
C175 C167 C177 O19 -0.9(14)
